data_4123567
loop_
_publ_author_name
'Nakamura, Ippei'
'Miras, Haralampos N.'
'Fujiwara, Aya'
'Fujibayashi, Masaru'
'Song, Yu-Fei'
'Cronin, Leroy'
'Tsunashima, Ryo'

_publ_section_title
;
 Investigating the formation of &quot;molybdenum blues&quot; with gel
 electrophoresis and mass spectrometry.
;
_journal_issue 20
_journal_name_full 'Journal of the American Chemical Society'
_journal_page_first 6524
_journal_page_last 6530
_journal_paper_doi 10.1021/ja512758j
_journal_volume 137
_journal_year 2015
_chemical_formula_sum 'C112 H178 Mo18 N9 Na O67 P4 S2'
_chemical_formula_weight 4660.54
_chemical_name_systematic
; 
 ? 
;
_space_group_IT_number 15
_symmetry_cell_setting monoclinic
_symmetry_space_group_name_Hall '-C 2yc'
_symmetry_space_group_name_H-M 'C 1 2/c 1'
_atom_sites_solution_hydrogens geom
_atom_sites_solution_primary direct
_atom_sites_solution_secondary difmap
_audit_creation_method SHELXL-97
_cell_angle_alpha 90.0000(14)
_cell_angle_beta 115.3192(18)
_cell_angle_gamma 90.0000(14)
_cell_formula_units_Z 4
_cell_length_a 33.20(2)
_cell_length_b 17.635(10)
_cell_length_c 32.189(20)
_cell_measurement_reflns_used 17947
_cell_measurement_temperature 173(2)
_cell_measurement_theta_max 27.1021
_cell_measurement_theta_min 2.1369
_cell_volume 17036(18)
_computing_structure_refinement 'SHELXL-97 (Sheldrick, 1997)'
_computing_structure_solution 'SHELXS-97 (Sheldrick, 1990)'
_diffrn_ambient_temperature 173(2)
_diffrn_detector_area_resol_mean 14.7275
_diffrn_measured_fraction_theta_full 0.945
_diffrn_measured_fraction_theta_max 0.945
_diffrn_measurement_details
;
scan:
    Number of images: 720
               Slice: -65.0000 - 115.0000
         Image width: 0.2500
            Exp time: 20.0000
       Rotation axis: Omega
               Omega: 0.0000
                 Chi: 45.0000
                 Phi: 0.0000
                 XTD: 54.8814
              2theta: 24.9243
scan:
    Number of images: 720
               Slice: -65.0000 - 115.0000
         Image width: 0.2500
            Exp time: 20.0000
       Rotation axis: Omega
               Omega: 0.0000
                 Chi: 45.0000
                 Phi: 90.0000
                 XTD: 54.8814
              2theta: 24.9243
scan:
    Number of images: 720
               Slice: -65.0000 - 115.0000
         Image width: 0.2500
            Exp time: 20.0000
       Rotation axis: Omega
               Omega: 0.0000
                 Chi: 45.0000
                 Phi: 180.0000
                 XTD: 54.8814
              2theta: 24.9243

;
_diffrn_measurement_device_type 'Rigaku Mercury'
_diffrn_measurement_method dtintegrate.ref
_diffrn_radiation_monochromator 'Graphite Monochromator'
_diffrn_radiation_source 'Rotating Anode'
_diffrn_radiation_type MoK\a
_diffrn_radiation_wavelength 0.71070
_diffrn_reflns_av_R_equivalents 0.1516
_diffrn_reflns_av_sigmaI/netI 0.1736
_diffrn_reflns_limit_h_max 41
_diffrn_reflns_limit_h_min -42
_diffrn_reflns_limit_k_max 22
_diffrn_reflns_limit_k_min -22
_diffrn_reflns_limit_l_max 41
_diffrn_reflns_limit_l_min -41
_diffrn_reflns_number 61365
_diffrn_reflns_theta_full 27.10
_diffrn_reflns_theta_max 27.10
_diffrn_reflns_theta_min 2.14
_exptl_absorpt_coefficient_mu 1.422
_exptl_absorpt_correction_T_max 0.860264
_exptl_absorpt_correction_T_min 0.441579
_exptl_absorpt_correction_type numerical
_exptl_crystal_colour Blue
_exptl_crystal_density_diffrn 1.817
_exptl_crystal_density_method 'not measured'
_exptl_crystal_description Block
_exptl_crystal_F_000 9232
_exptl_crystal_size_max 0.65
_exptl_crystal_size_mid 0.18
_exptl_crystal_size_min 0.17
_refine_diff_density_max 3.738
_refine_diff_density_min -2.202
_refine_diff_density_rms 0.260
_refine_ls_extinction_method none
_refine_ls_goodness_of_fit_ref 0.883
_refine_ls_hydrogen_treatment mixed
_refine_ls_matrix_type full
_refine_ls_number_parameters 914
_refine_ls_number_reflns 17768
_refine_ls_number_restraints 0
_refine_ls_restrained_S_all 0.883
_refine_ls_R_factor_all 0.1403
_refine_ls_R_factor_gt 0.0885
_refine_ls_shift/su_max 0.001
_refine_ls_shift/su_mean 0.000
_refine_ls_structure_factor_coef Fsqd
_refine_ls_weighting_details 'calc w=1/[\s^2^(Fo^2^)+(0.1000P)^2^+0.0000P] where P=(Fo^2^+2Fc^2^)/3'
_refine_ls_weighting_scheme calc
_refine_ls_wR_factor_gt 0.2164
_refine_ls_wR_factor_ref 0.2571
_reflns_number_gt 7226
_reflns_number_total 17768
_reflns_threshold_expression >2sigma(I)
_cod_data_source_file ja512758j_si_003.cif
_cod_data_source_block crystalclear
_cod_depositor_comments
;
The following automatic conversions were performed:

'_exptl_absorpt_correction_type' value 'Numerical' changed to
'numerical' according to
/usr/data/users/saulius/crontab/automatic-downloads/rss-feeds/ACS/lib/dictionaries/cif_core.dic
dictionary named 'cif_core.dic' version 2.4.2 from 2011-04-26.

Automatic conversion script
Id: cif_fix_values 3271 2015-04-21 07:52:19Z andrius 

 Adding full bibliography for 4123567--4123568.cif.
;
_cod_original_cell_volume 17033(17)
_cod_original_sg_symbol_H-M C2/c
_cod_original_formula_sum 'C56 H89 Mo9 N4.50 Na0.50 O33.50 P2 S'
_cod_database_code 4123567

loop_
_symmetry_equiv_pos_as_xyz
'x, y, z'
'-x, y, -z+1/2'
'x+1/2, y+1/2, z'
'-x+1/2, y+1/2, -z+1/2'
'-x, -y, -z'
'x, -y, z-1/2'
'-x+1/2, -y+1/2, -z'
'x+1/2, -y+1/2, z-1/2'

loop_
_atom_site_label
_atom_site_type_symbol
_atom_site_fract_x
_atom_site_fract_y
_atom_site_fract_z
_atom_site_U_iso_or_equiv
_atom_site_adp_type
_atom_site_occupancy
_atom_site_symmetry_multiplicity
_atom_site_calc_flag
_atom_site_refinement_flags
Mo1 Mo 0.08686(3) 0.93519(5) 0.27367(2) 0.03455(19) Uani 1 1 d .
Mo2 Mo -0.14434(3) 1.15259(5) 0.28292(2) 0.03499(19) Uani 1 1 d .
Mo3 Mo 0.01545(3) 0.93562(5) 0.33703(2) 0.03453(19) Uani 1 1 d .
Mo4 Mo -0.04781(3) 1.15348(5) 0.38672(2) 0.0347(2) Uani 1 1 d .
Mo5 Mo -0.13182(3) 1.10358(5) 0.17701(2) 0.0360(2) Uani 1 1 d .
Mo6 Mo 0.05989(3) 1.10472(5) 0.38523(2) 0.03508(19) Uani 1 1 d .
Mo7 Mo -0.09283(3) 0.98674(5) 0.33388(2) 0.0369(2) Uani 1 1 d .
Mo8 Mo -0.09871(3) 1.31813(5) 0.33713(3) 0.0424(2) Uani 1 1 d .
Mo9 Mo -0.03724(3) 1.42650(5) 0.28096(3) 0.0418(2) Uani 1 1 d .
S1 S 0.03840(7) 1.11111(12) 0.21671(6) 0.0270(5) Uani 1 1 d .
P2 P 0.01433(8) 1.27757(15) 0.35856(7) 0.0360(6) Uani 1 1 d .
P1 P -0.10907(9) 1.27739(15) 0.22461(8) 0.0399(6) Uani 1 1 d .
O1 O 0.05574(19) 0.9373(3) 0.3113(2) 0.0359(15) Uani 1 1 d .
O2 O 0.0068(2) 1.1194(4) 0.39852(19) 0.0395(16) Uani 1 1 d .
O3 O 0.06398(18) 1.0657(4) 0.25896(18) 0.0352(15) Uani 1 1 d .
O24 O -0.09619(18) 1.0964(3) 0.14482(18) 0.0330(15) Uani 1 1 d .
O4 O 0.05300(19) 1.0001(4) 0.38682(18) 0.0392(16) Uani 1 1 d .
O5 O 0.00162(19) 1.0658(3) 0.31353(18) 0.0349(15) Uani 1 1 d .
O6 O -0.1528(2) 1.3415(4) 0.3142(2) 0.0497(19) Uani 1 1 d .
O7 O 0.0407(2) 1.2082(4) 0.35579(19) 0.0421(17) Uani 1 1 d .
O8 O 0.0277(2) 0.8492(4) 0.3626(2) 0.0482(18) Uani 1 1 d .
O9 O -0.1443(2) 1.0627(3) 0.31091(19) 0.0373(15) Uani 1 1 d .
O10 O -0.03672(19) 0.9578(3) 0.35439(19) 0.0367(15) Uani 1 1 d .
O27 O -0.1057(2) 1.2099(4) 0.1973(2) 0.0421(16) Uani 1 1 d .
O25 O -0.1819(2) 1.1225(4) 0.1330(2) 0.0457(18) Uani 1 1 d .
O28 O -0.11590(18) 1.2498(3) 0.26727(19) 0.0350(14) Uani 1 1 d .
O11 O 0.0983(2) 1.1257(4) 0.4384(2) 0.0422(17) Uani 1 1 d .
O12 O 0.0061(2) 1.3292(4) 0.3184(2) 0.0466(18) Uani 1 1 d .
O31 O -0.0418(2) 1.1930(4) 0.43708(19) 0.0443(17) Uani 1 1 d .
O26 O -0.1505(2) 1.1168(4) 0.2280(2) 0.0416(16) Uani 1 1 d .
O13 O -0.0675(2) 1.3231(4) 0.2386(2) 0.0415(16) Uani 1 1 d .
O14 O -0.02940(19) 1.2509(3) 0.35969(18) 0.0347(14) Uani 1 1 d .
O15 O -0.0685(2) 1.1060(3) 0.31129(18) 0.0361(15) Uani 1 1 d .
O16 O -0.07526(19) 1.0642(3) 0.38599(18) 0.0336(14) Uani 1 1 d .
O17 O 0.1102(2) 0.8492(4) 0.2869(2) 0.0460(17) Uani 1 1 d .
O18 O -0.1161(2) 0.9206(4) 0.35475(19) 0.0433(17) Uani 1 1 d .
O29 O -0.0803(2) 1.3420(4) 0.3940(2) 0.058(2) Uani 1 1 d .
O30 O -0.1949(2) 1.1897(4) 0.2705(2) 0.0467(18) Uani 1 1 d .
O19 O -0.0729(2) 1.3872(4) 0.3140(2) 0.0485(17) Uani 1 1 d .
O20 O -0.10590(19) 1.2038(3) 0.34403(18) 0.0333(15) Uani 1 1 d .
O21 O -0.0795(2) 1.4807(5) 0.2441(3) 0.062(2) Uani 1 1 d .
O22 O -0.0067(3) 1.4895(4) 0.3240(3) 0.065(2) Uani 1 1 d .
O32 O 0.0000 1.4200(5) 0.2500 0.041(2) Uani 1 2 d S
O33 O 0.0314(2) 0.9166(4) 0.22022(18) 0.0398(17) Uani 1 1 d .
O34 O 0.13349(19) 0.9973(4) 0.31684(18) 0.0429(17) Uani 1 1 d .
O35 O 0.10834(19) 0.9589(3) 0.22415(19) 0.0374(15) Uani 1 1 d .
C1 C -0.1911(3) 1.3465(7) 0.1976(4) 0.059(3) Uani 1 1 d .
H1 H -0.1924 1.3223 0.2234 0.071 Uiso 1 1 calc R
N2 N 0.2229(3) 0.4834(5) 0.6716(3) 0.060(3) Uani 1 1 d .
N3 N 0.0000 0.3204(7) 0.7500 0.055(3) Uani 1 2 d S
C6 C 0.0477(4) 1.3029(7) 0.4517(3) 0.058(3) Uani 1 1 d .
H2 H 0.0298 1.2614 0.4525 0.069 Uiso 1 1 calc R
N1 N 0.1182(3) 0.8697(8) 0.5077(3) 0.084(4) Uani 1 1 d .
C2 C -0.2277(4) 1.3941(6) 0.1694(4) 0.064(4) Uani 1 1 d .
H3 H -0.2517 1.4046 0.1771 0.077 Uiso 1 1 calc R
C52 C 0.0693(4) 0.3363(8) 0.8254(4) 0.077(4) Uani 1 1 d .
H83 H 0.0903 0.3088 0.8164 0.092 Uiso 1 1 calc R
H84 H 0.0561 0.2993 0.8392 0.092 Uiso 1 1 calc R
C20 C 0.2346(4) 0.4038(6) 0.6612(4) 0.062(3) Uani 1 1 d .
H47 H 0.2564 0.4089 0.6478 0.074 Uiso 1 1 calc R
H48 H 0.2496 0.3761 0.6906 0.074 Uiso 1 1 calc R
C7 C 0.0717(4) 1.3901(6) 0.4094(4) 0.059(3) Uani 1 1 d .
H4 H 0.0708 1.4057 0.3808 0.070 Uiso 1 1 calc R
C21 C 0.2590(4) 0.6044(6) 0.7169(4) 0.061(3) Uani 1 1 d .
H49 H 0.2487 0.6376 0.6895 0.073 Uiso 1 1 calc R
H50 H 0.2359 0.6056 0.7286 0.073 Uiso 1 1 calc R
C3 C -0.2259(4) 1.4235(7) 0.1308(4) 0.066(4) Uani 1 1 d .
H5 H -0.2506 1.4520 0.1101 0.079 Uiso 1 1 calc R
C11 C 0.0554(3) 1.0554(6) 0.5157(3) 0.053(3) Uani 1 1 d .
H11 H 0.0328 1.0539 0.4833 0.063 Uiso 1 1 calc R
H12 H 0.0419 1.0319 0.5347 0.063 Uiso 1 1 calc R
C33 C 0.0412(4) 0.3083(6) 0.6985(4) 0.060(3) Uani 1 1 d .
H85 H 0.0160 0.3276 0.6706 0.072 Uiso 1 1 calc R
H86 H 0.0597 0.3520 0.7153 0.072 Uiso 1 1 calc R
C12 C 0.0805(4) 0.9212(6) 0.5089(4) 0.060(3) Uani 1 1 d .
H13 H 0.0715 0.9018 0.5325 0.071 Uiso 1 1 calc R
H14 H 0.0543 0.9184 0.4788 0.071 Uiso 1 1 calc R
C13 C 0.1250(4) 0.8918(9) 0.4643(4) 0.082(4) Uani 1 1 d .
H15 H 0.0955 0.8942 0.4376 0.098 Uiso 1 1 calc R
H16 H 0.1384 0.9430 0.4689 0.098 Uiso 1 1 calc R
C22 C 0.1865(3) 0.4816(5) 0.6889(4) 0.052(3) Uani 1 1 d .
H51 H 0.1775 0.5342 0.6915 0.062 Uiso 1 1 calc R
H52 H 0.1601 0.4548 0.6661 0.062 Uiso 1 1 calc R
C34 C 0.0337(4) 0.3713(7) 0.7844(4) 0.068(3) Uani 1 1 d .
H87 H 0.0482 0.4007 0.7683 0.082 Uiso 1 1 calc R
H88 H 0.0176 0.4079 0.7951 0.082 Uiso 1 1 calc R
C4 C -0.1564(4) 1.3347(7) 0.1898(4) 0.057(3) Uani 1 1 d .
C8 C 0.0762(4) 1.3409(6) 0.4923(3) 0.058(3) Uani 1 1 d .
H6 H 0.0792 1.3220 0.5211 0.069 Uiso 1 1 calc R
C35 C 0.0235(3) 0.2675(5) 0.7290(3) 0.048(3) Uani 1 1 d .
H89 H 0.0486 0.2419 0.7542 0.058 Uiso 1 1 calc R
H90 H 0.0022 0.2279 0.7106 0.058 Uiso 1 1 calc R
C23 C 0.2169(4) 0.2834(7) 0.6177(4) 0.074(4) Uani 1 1 d .
H53 H 0.2335 0.2977 0.5996 0.089 Uiso 1 1 calc R
H54 H 0.2381 0.2592 0.6466 0.089 Uiso 1 1 calc R
C36 C 0.0820(4) 0.2838(8) 0.6488(4) 0.089(4) Uani 1 1 d .
H91 H 0.0551 0.2970 0.6212 0.133 Uiso 1 1 calc R
H92 H 0.0988 0.2450 0.6412 0.133 Uiso 1 1 calc R
H93 H 0.1005 0.3292 0.6605 0.133 Uiso 1 1 calc R
C37 C 0.0689(4) 0.2536(7) 0.6851(4) 0.068(3) Uani 1 1 d .
H94 H 0.0963 0.2410 0.7129 0.082 Uiso 1 1 calc R
H95 H 0.0518 0.2062 0.6737 0.082 Uiso 1 1 calc R
C24 C 0.1964(4) 0.3566(6) 0.6293(4) 0.065(3) Uani 1 1 d .
H55 H 0.1785 0.3852 0.6009 0.078 Uiso 1 1 calc R
H56 H 0.1769 0.3424 0.6442 0.078 Uiso 1 1 calc R
C14 C 0.0955(4) 1.0072(7) 0.5200(4) 0.078(4) Uani 1 1 d .
H17 H 0.1195 1.0114 0.5515 0.094 Uiso 1 1 calc R
H18 H 0.1071 1.0259 0.4982 0.094 Uiso 1 1 calc R
C25 C 0.2016(4) 0.4424(7) 0.7353(5) 0.074(4) Uani 1 1 d .
H57 H 0.2271 0.4696 0.7592 0.089 Uiso 1 1 calc R
H58 H 0.2106 0.3893 0.7336 0.089 Uiso 1 1 calc R
C26 C 0.3003(5) 0.6356(9) 0.7521(5) 0.098(5) Uani 1 1 d .
H59 H 0.3111 0.6018 0.7792 0.117 Uiso 1 1 calc R
H60 H 0.3232 0.6364 0.7400 0.117 Uiso 1 1 calc R
C9 C 0.0469(3) 1.3282(7) 0.4115(3) 0.053(3) Uani 1 1 d .
C27 C 0.2626(3) 0.5242(8) 0.7022(4) 0.067(4) Uani 1 1 d .
H61 H 0.2832 0.5254 0.6873 0.080 Uiso 1 1 calc R
H62 H 0.2772 0.4936 0.7305 0.080 Uiso 1 1 calc R
C28 C 0.1597(4) 0.4454(9) 0.7458(5) 0.100(5) Uani 1 1 d .
H63 H 0.1543 0.4986 0.7520 0.120 Uiso 1 1 calc R
H64 H 0.1332 0.4280 0.7184 0.120 Uiso 1 1 calc R
C15 C 0.1628(4) 0.8726(9) 0.5956(4) 0.080(4) Uani 1 1 d .
H19 H 0.1471 0.9157 0.6019 0.096 Uiso 1 1 calc R
H20 H 0.1464 0.8255 0.5951 0.096 Uiso 1 1 calc R
C16 C 0.1544(4) 0.8372(11) 0.4535(4) 0.109(6) Uani 1 1 d .
H21 H 0.1442 0.7846 0.4542 0.131 Uiso 1 1 calc R
H22 H 0.1854 0.8416 0.4774 0.131 Uiso 1 1 calc R
C29 C 0.1996(5) 0.5290(8) 0.6251(5) 0.083(5) Uani 1 1 d .
H65 H 0.1702 0.5059 0.6063 0.100 Uiso 1 1 calc R
H66 H 0.1944 0.5817 0.6322 0.100 Uiso 1 1 calc R
C30 C 0.2954(4) 0.7101(8) 0.7662(5) 0.081(4) Uani 1 1 d .
H67 H 0.2852 0.7442 0.7396 0.122 Uiso 1 1 calc R
H68 H 0.3241 0.7278 0.7895 0.122 Uiso 1 1 calc R
H69 H 0.2734 0.7095 0.7790 0.122 Uiso 1 1 calc R
C17 C 0.1536(5) 0.8527(10) 0.4061(6) 0.109(6) Uiso 1 1 d .
H23 H 0.1236 0.8397 0.3824 0.131 Uiso 1 1 calc R
H24 H 0.1579 0.9078 0.4037 0.131 Uiso 1 1 calc R
C5 C -0.1546(5) 1.3613(10) 0.1484(6) 0.101(5) Uiso 1 1 d .
C31 C 0.1646(5) 0.3993(9) 0.7845(5) 0.104(5) Uani 1 1 d .
H70 H 0.1646 0.3457 0.7765 0.155 Uiso 1 1 calc R
H71 H 0.1398 0.4091 0.7926 0.155 Uiso 1 1 calc R
H72 H 0.1928 0.4117 0.8107 0.155 Uiso 1 1 calc R
C10 C 0.0999(5) 1.4046(7) 0.4914(4) 0.076(4) Uani 1 1 d .
H8 H 0.1174 1.4315 0.5189 0.092 Uiso 1 1 calc R
C19 C 0.1640(4) 0.8841(10) 0.5482(4) 0.093(5) Uani 1 1 d .
H27 H 0.1736 0.9365 0.5462 0.111 Uiso 1 1 calc R
H28 H 0.1861 0.8490 0.5457 0.111 Uiso 1 1 calc R
C38 C 0.0590(4) 0.5165(6) 0.0841(3) 0.054(3) Uani 1 1 d .
N4 N 0.0908(4) 0.5477(7) 0.0864(4) 0.097(4) Uani 1 1 d .
C41 C 0.2105(4) 0.8675(9) 0.6331(4) 0.085(5) Uani 1 1 d .
H29 H 0.2110 0.8781 0.6636 0.101 Uiso 1 1 calc R
H30 H 0.2297 0.9051 0.6275 0.101 Uiso 1 1 calc R
C40 C 0.0654(5) 1.1339(8) 0.5294(4) 0.086(4) Uani 1 1 d .
H31 H 0.0790 1.1374 0.5630 0.129 Uiso 1 1 calc R
H32 H 0.0378 1.1637 0.5167 0.129 Uiso 1 1 calc R
H33 H 0.0862 1.1538 0.5177 0.129 Uiso 1 1 calc R
C48 C 0.1805(5) 0.2280(9) 0.5907(5) 0.107(6) Uani 1 1 d .
H73 H 0.1922 0.1762 0.5973 0.161 Uiso 1 1 calc R
H74 H 0.1699 0.2383 0.5577 0.161 Uiso 1 1 calc R
H75 H 0.1558 0.2335 0.5994 0.161 Uiso 1 1 calc R
C46 C 0.0976(4) 1.4287(8) 0.4489(4) 0.084(4) Uani 1 1 d .
H9 H 0.1140 1.4720 0.4475 0.101 Uiso 1 1 calc R
C39 C 0.0207(5) 0.4884(9) 0.0819(5) 0.105(5) Uani 1 1 d .
H96 H 0.0012 0.5301 0.0819 0.157 Uiso 1 1 calc R
H97 H 0.0269 0.4557 0.1086 0.157 Uiso 1 1 calc R
H98 H 0.0059 0.4587 0.0537 0.157 Uiso 1 1 calc R
C49 C 0.2267(6) 0.5308(12) 0.5970(5) 0.137(7) Uani 1 1 d .
H76 H 0.2326 0.4792 0.5888 0.164 Uiso 1 1 calc R
H77 H 0.2552 0.5583 0.6131 0.164 Uiso 1 1 calc R
C42 C 0.2283(6) 0.7819(10) 0.6319(5) 0.136(8) Uani 1 1 d .
H36 H 0.2097 0.7454 0.6387 0.205 Uiso 1 1 calc R
H37 H 0.2593 0.7773 0.6549 0.205 Uiso 1 1 calc R
H38 H 0.2267 0.7715 0.6013 0.205 Uiso 1 1 calc R
C47 C -0.1916(5) 1.4140(10) 0.1214(6) 0.117(6) Uani 1 1 d .
H10 H -0.1903 1.4415 0.0966 0.140 Uiso 1 1 calc R
C51 C 0.1847(4) 0.8148(12) 0.3956(4) 0.122(7) Uani 1 1 d .
H39 H 0.2143 0.8367 0.4133 0.183 Uiso 1 1 calc R
H40 H 0.1767 0.8199 0.3627 0.183 Uiso 1 1 calc R
H41 H 0.1850 0.7610 0.4033 0.183 Uiso 1 1 calc R
C50 C 0.1892(9) 0.5812(17) 0.5483(11) 0.207(12) Uiso 1 1 d .
Na1 Na 0.0000 1.2685(3) 0.2500 0.0442(13) Uani 1 2 d S
C53 C 0.0970(6) 0.4036(12) 0.8645(6) 0.174(10) Uani 1 1 d .
H99 H 0.0984 0.4508 0.8485 0.209 Uiso 1 1 calc R
H100 H 0.0810 0.4148 0.8836 0.209 Uiso 1 1 calc R
C54 C 0.1402(8) 0.3788(14) 0.8926(9) 0.173(10) Uiso 1 1 d .
C59 C 0.2011(7) 0.9333(13) -0.0069(8) 0.156(8) Uiso 1 1 d .
C60 C 0.2328(11) 1.020(2) 0.0211(12) 0.269(16) Uiso 1 1 d .
N5 N 0.1802(9) 0.7349(17) -0.0440(10) 0.283(14) Uiso 1 1 d .
C61 C 0.0586(5) 0.7581(10) 0.4648(6) 0.110(6) Uiso 1 1 d .
H107 H 0.0321 0.7814 0.4662 0.132 Uiso 1 1 calc R
H108 H 0.0590 0.7737 0.4355 0.132 Uiso 1 1 calc R
C64 C 0.1004(5) 0.7889(9) 0.5046(4) 0.090(5) Uani 1 1 d .
H112 H 0.0959 0.7809 0.5327 0.108 Uiso 1 1 calc R
H113 H 0.1251 0.7549 0.5071 0.108 Uiso 1 1 calc R
C65 C 0.0544(9) 0.6765(16) 0.4650(9) 0.189(11) Uiso 1 1 d .
C66 C 0.2093(13) 0.571(2) 0.5249(14) 0.29(2) Uiso 1 1 d .
C67 C 0.0395(12) 0.650(2) 0.4895(13) 0.268(18) Uiso 1 1 d .

loop_
_atom_site_aniso_label
_atom_site_aniso_U_11
_atom_site_aniso_U_22
_atom_site_aniso_U_33
_atom_site_aniso_U_23
_atom_site_aniso_U_13
_atom_site_aniso_U_12
Mo1 0.0432(4) 0.0375(4) 0.0295(3) 0.0024(3) 0.0218(3) 0.0044(3)
Mo2 0.0410(4) 0.0441(5) 0.0256(3) 0.0013(3) 0.0196(3) 0.0012(3)
Mo3 0.0445(4) 0.0376(4) 0.0272(3) 0.0033(3) 0.0208(3) 0.0030(3)
Mo4 0.0426(4) 0.0446(5) 0.0218(3) -0.0007(3) 0.0183(3) 0.0018(3)
Mo5 0.0389(4) 0.0481(5) 0.0241(3) 0.0002(3) 0.0165(3) -0.0017(4)
Mo6 0.0400(4) 0.0456(5) 0.0216(3) 0.0023(3) 0.0151(3) 0.0033(4)
Mo7 0.0481(4) 0.0423(5) 0.0281(3) 0.0011(3) 0.0236(3) -0.0020(4)
Mo8 0.0530(5) 0.0468(5) 0.0373(4) -0.0002(3) 0.0288(3) 0.0032(4)
Mo9 0.0552(5) 0.0387(5) 0.0431(4) 0.0015(3) 0.0321(4) -0.0007(4)
S1 0.0353(11) 0.0307(11) 0.0171(7) -0.0014(7) 0.0131(7) -0.0007(8)
P2 0.0451(13) 0.0420(14) 0.0259(9) -0.0019(9) 0.0200(9) -0.0010(11)
P1 0.0528(14) 0.0437(14) 0.0295(10) 0.0024(9) 0.0237(10) -0.0002(12)
O1 0.045(3) 0.030(3) 0.035(3) -0.003(2) 0.020(3) 0.001(3)
O2 0.048(3) 0.048(4) 0.026(3) -0.007(2) 0.019(3) -0.004(3)
O3 0.040(3) 0.049(4) 0.027(3) 0.000(2) 0.024(2) -0.001(3)
O24 0.034(3) 0.032(3) 0.028(3) 0.002(2) 0.008(2) -0.009(3)
O4 0.035(3) 0.064(4) 0.020(3) 0.004(3) 0.013(2) 0.002(3)
O5 0.036(3) 0.048(4) 0.023(2) 0.007(2) 0.016(2) 0.008(3)
O6 0.051(4) 0.052(4) 0.056(4) 0.010(3) 0.032(3) -0.005(3)
O7 0.050(4) 0.052(4) 0.029(3) 0.005(3) 0.022(3) 0.001(3)
O8 0.077(4) 0.035(4) 0.045(3) 0.008(3) 0.037(3) -0.003(3)
O9 0.056(4) 0.033(3) 0.029(3) 0.003(2) 0.025(3) 0.001(3)
O10 0.048(3) 0.035(3) 0.035(3) 0.000(2) 0.026(3) 0.000(3)
O27 0.055(4) 0.040(4) 0.042(3) 0.013(3) 0.031(3) 0.010(3)
O25 0.040(3) 0.069(5) 0.032(3) 0.003(3) 0.019(3) 0.000(3)
O28 0.038(3) 0.046(4) 0.036(3) 0.004(2) 0.030(2) 0.002(3)
O11 0.048(4) 0.049(4) 0.031(3) -0.009(3) 0.018(3) 0.012(3)
O12 0.059(4) 0.057(4) 0.034(3) 0.006(3) 0.029(3) 0.005(3)
O31 0.061(4) 0.050(4) 0.034(3) -0.007(3) 0.032(3) -0.009(3)
O26 0.043(3) 0.052(4) 0.041(3) -0.003(3) 0.029(3) -0.008(3)
O13 0.051(4) 0.044(4) 0.035(3) 0.006(3) 0.023(3) -0.001(3)
O14 0.045(3) 0.041(4) 0.028(2) -0.007(2) 0.024(2) 0.002(3)
O15 0.049(3) 0.042(4) 0.021(2) -0.001(2) 0.019(2) 0.005(3)
O16 0.043(3) 0.037(3) 0.028(3) -0.001(2) 0.022(2) 0.000(3)
O17 0.049(3) 0.051(4) 0.047(3) 0.014(3) 0.029(3) 0.025(3)
O18 0.065(4) 0.042(4) 0.031(3) 0.009(2) 0.028(3) -0.002(3)
O29 0.082(5) 0.063(5) 0.040(3) -0.017(3) 0.038(3) -0.020(4)
O30 0.051(4) 0.053(4) 0.039(3) 0.012(3) 0.022(3) 0.003(3)
O19 0.084(4) 0.035(4) 0.049(3) 0.003(3) 0.050(3) 0.002(3)
O20 0.038(3) 0.032(3) 0.024(3) 0.008(2) 0.007(2) 0.008(3)
O21 0.059(4) 0.078(6) 0.059(4) 0.019(4) 0.035(3) 0.004(4)
O22 0.097(5) 0.054(5) 0.067(4) -0.004(3) 0.056(4) 0.004(4)
O32 0.032(5) 0.053(6) 0.040(5) 0.000 0.016(4) 0.000
O33 0.050(4) 0.051(4) 0.019(3) -0.001(2) 0.016(3) -0.006(3)
O34 0.036(3) 0.081(5) 0.017(2) 0.000(3) 0.015(2) -0.007(3)
O35 0.045(3) 0.039(4) 0.035(3) 0.012(2) 0.024(3) 0.005(3)
C1 0.058(6) 0.078(8) 0.043(5) -0.005(5) 0.023(5) 0.033(6)
N2 0.059(5) 0.065(7) 0.064(5) 0.000(5) 0.034(5) 0.003(5)
N3 0.080(8) 0.044(7) 0.051(6) 0.000 0.037(6) 0.000
C6 0.066(6) 0.087(8) 0.024(4) -0.010(5) 0.023(4) -0.021(6)
N1 0.054(5) 0.166(11) 0.041(5) 0.019(6) 0.030(4) 0.031(7)
C2 0.062(7) 0.046(7) 0.071(8) 0.005(6) 0.016(6) 0.024(5)
C52 0.104(8) 0.084(9) 0.073(6) 0.007(6) 0.066(6) 0.021(7)
C20 0.057(7) 0.054(7) 0.076(7) 0.006(6) 0.032(6) 0.007(6)
C7 0.074(7) 0.056(7) 0.039(5) -0.011(5) 0.018(5) -0.015(6)
C21 0.064(7) 0.048(7) 0.070(7) 0.012(6) 0.028(6) 0.013(6)
C3 0.057(7) 0.058(8) 0.073(8) 0.025(6) 0.018(6) 0.006(6)
C11 0.045(5) 0.083(8) 0.036(5) 0.015(5) 0.023(4) 0.019(5)
C33 0.075(7) 0.056(7) 0.058(6) 0.005(5) 0.038(5) 0.005(6)
C12 0.076(7) 0.064(8) 0.046(5) 0.006(5) 0.033(5) -0.002(6)
C13 0.080(8) 0.136(12) 0.041(5) 0.022(7) 0.038(5) 0.007(8)
C22 0.058(5) 0.030(5) 0.090(7) -0.017(5) 0.053(5) -0.019(4)
C34 0.113(8) 0.048(7) 0.077(6) -0.007(5) 0.072(6) -0.013(6)
C4 0.055(6) 0.072(8) 0.041(5) -0.008(5) 0.019(5) -0.020(6)
C8 0.085(8) 0.055(7) 0.028(4) -0.004(4) 0.019(5) -0.002(6)
C35 0.075(6) 0.031(5) 0.055(5) -0.018(4) 0.043(4) -0.002(5)
C23 0.060(7) 0.088(10) 0.078(8) -0.012(7) 0.035(6) 0.001(7)
C36 0.112(8) 0.091(10) 0.109(8) 0.026(7) 0.092(6) 0.022(8)
C37 0.083(7) 0.071(9) 0.077(7) 0.000(6) 0.059(6) 0.004(7)
C24 0.081(7) 0.047(7) 0.091(7) 0.005(6) 0.059(6) 0.006(6)
C14 0.067(8) 0.108(10) 0.056(6) 0.047(6) 0.022(6) 0.022(7)
C25 0.089(7) 0.050(7) 0.114(9) 0.018(6) 0.072(7) 0.024(6)
C26 0.091(10) 0.109(12) 0.087(10) -0.029(9) 0.032(8) 0.020(9)
C9 0.065(6) 0.076(8) 0.027(4) -0.002(4) 0.028(4) 0.002(6)
C27 0.039(6) 0.104(10) 0.063(7) 0.018(7) 0.027(5) 0.024(6)
C28 0.093(8) 0.131(13) 0.100(10) 0.014(9) 0.064(8) 0.049(9)
C15 0.077(8) 0.135(12) 0.036(5) 0.023(6) 0.032(5) 0.016(8)
C16 0.065(7) 0.241(19) 0.034(5) 0.032(8) 0.032(5) 0.017(10)
C29 0.092(10) 0.066(9) 0.084(9) 0.013(7) 0.032(8) -0.001(8)
C30 0.070(8) 0.097(11) 0.086(9) -0.005(8) 0.043(7) -0.002(8)
C31 0.123(10) 0.127(14) 0.094(9) -0.005(9) 0.078(8) -0.018(10)
C10 0.102(10) 0.059(8) 0.042(6) -0.002(6) 0.006(7) 0.000(7)
C19 0.087(8) 0.156(15) 0.051(6) 0.007(8) 0.044(6) 0.004(9)
C38 0.064(7) 0.055(7) 0.033(5) 0.012(4) 0.013(5) 0.009(6)
N4 0.112(8) 0.108(10) 0.095(8) -0.009(7) 0.068(6) -0.035(8)
C41 0.052(7) 0.176(15) 0.027(5) -0.005(7) 0.019(5) -0.008(8)
C40 0.124(10) 0.100(10) 0.041(5) 0.026(6) 0.040(6) -0.019(9)
C48 0.102(12) 0.102(12) 0.092(12) -0.028(10) 0.018(10) -0.006(10)
C46 0.110(9) 0.100(10) 0.044(6) -0.015(6) 0.035(6) -0.063(8)
C39 0.114(10) 0.134(14) 0.096(9) 0.045(9) 0.073(8) 0.009(10)
C49 0.188(16) 0.164(18) 0.089(10) 0.013(11) 0.088(10) -0.008(15)
C42 0.165(16) 0.133(14) 0.081(11) 0.044(10) 0.024(12) 0.067(13)
C47 0.107(11) 0.137(13) 0.123(11) 0.078(10) 0.065(9) 0.038(10)
C51 0.064(8) 0.26(2) 0.051(7) 0.003(10) 0.035(6) 0.024(11)
Na1 0.060(3) 0.042(3) 0.042(2) 0.000 0.033(2) 0.000
C53 0.142(15) 0.23(2) 0.096(12) -0.069(13) 0.001(12) 0.105(14)
C64 0.111(10) 0.117(12) 0.062(7) 0.013(7) 0.056(7) 0.017(9)

loop_
_atom_type_symbol
_atom_type_description
_atom_type_scat_dispersion_real
_atom_type_scat_dispersion_imag
_atom_type_scat_source
C C 0.0033 0.0016 'International Tables Vol C Tables 4.2.6.8 and 6.1.1.4'
H H 0.0000 0.0000 'International Tables Vol C Tables 4.2.6.8 and 6.1.1.4'
Mo Mo -1.6832 0.6857 'International Tables Vol C Tables 4.2.6.8 and 6.1.1.4'
N N 0.0061 0.0033 'International Tables Vol C Tables 4.2.6.8 and 6.1.1.4'
Na Na 0.0362 0.0249 'International Tables Vol C Tables 4.2.6.8 and 6.1.1.4'
O O 0.0106 0.0060 'International Tables Vol C Tables 4.2.6.8 and 6.1.1.4'
P P 0.1023 0.0942 'International Tables Vol C Tables 4.2.6.8 and 6.1.1.4'
S S 0.1246 0.1234 'International Tables Vol C Tables 4.2.6.8 and 6.1.1.4'

loop_
_geom_angle_atom_site_label_1
_geom_angle_atom_site_label_2
_geom_angle_atom_site_label_3
_geom_angle
_geom_angle_site_symmetry_1
_geom_angle_site_symmetry_3
O17 Mo1 O1 100.0(3) . .
O17 Mo1 O34 101.0(3) . .
O1 Mo1 O34 91.0(3) . .
O17 Mo1 O33 103.5(3) . .
O1 Mo1 O33 90.1(3) . .
O34 Mo1 O33 154.9(3) . .
O17 Mo1 O35 96.1(3) . .
O1 Mo1 O35 163.3(2) . .
O34 Mo1 O35 90.3(2) . .
O33 Mo1 O35 81.8(2) . .
O17 Mo1 O3 171.8(3) . .
O1 Mo1 O3 84.0(2) . .
O34 Mo1 O3 71.7(2) . .
O33 Mo1 O3 83.5(2) . .
O35 Mo1 O3 80.6(2) . .
O30 Mo2 O26 102.7(3) . .
O30 Mo2 O9 104.2(3) . .
O26 Mo2 O9 98.9(3) . .
O30 Mo2 O20 101.9(3) . .
O26 Mo2 O20 149.4(3) . .
O9 Mo2 O20 92.3(2) . .
O30 Mo2 O28 97.4(3) . .
O26 Mo2 O28 85.7(3) . .
O9 Mo2 O28 156.2(2) . .
O20 Mo2 O28 73.3(2) . .
O30 Mo2 O15 172.1(3) . .
O26 Mo2 O15 85.1(2) . .
O9 Mo2 O15 74.8(2) . .
O20 Mo2 O15 70.5(2) . .
O28 Mo2 O15 82.4(2) . .
O8 Mo3 O1 99.4(3) . .
O8 Mo3 O33 104.1(3) . 2
O1 Mo3 O33 91.1(3) . 2
O8 Mo3 O4 101.0(3) . .
O1 Mo3 O4 91.6(3) . .
O33 Mo3 O4 153.9(3) 2 .
O8 Mo3 O10 95.4(3) . .
O1 Mo3 O10 164.9(2) . .
O33 Mo3 O10 82.0(3) 2 .
O4 Mo3 O10 89.0(2) . .
O8 Mo3 O5 170.5(3) . .
O1 Mo3 O5 85.5(2) . .
O33 Mo3 O5 83.9(2) 2 .
O4 Mo3 O5 70.5(2) . .
O10 Mo3 O5 80.5(2) . .
O31 Mo4 O2 103.9(3) . .
O31 Mo4 O16 102.9(3) . .
O2 Mo4 O16 99.7(3) . .
O31 Mo4 O20 99.0(3) . .
O2 Mo4 O20 150.8(3) . .
O16 Mo4 O20 92.5(2) . .
O31 Mo4 O14 97.0(3) . .
O2 Mo4 O14 85.2(3) . .
O16 Mo4 O14 157.7(2) . .
O20 Mo4 O14 74.1(2) . .
O31 Mo4 O15 170.5(3) . .
O2 Mo4 O15 85.6(2) . .
O16 Mo4 O15 75.9(2) . .
O20 Mo4 O15 71.7(2) . .
O14 Mo4 O15 82.8(2) . .
O25 Mo5 O24 100.1(3) . .
O25 Mo5 O34 102.8(3) . 2
O24 Mo5 O34 92.6(3) . 2
O25 Mo5 O26 97.2(3) . .
O24 Mo5 O26 161.5(2) . .
O34 Mo5 O26 89.8(3) 2 .
O25 Mo5 O27 102.5(3) . .
O24 Mo5 O27 87.6(3) . .
O34 Mo5 O27 154.3(2) 2 .
O26 Mo5 O27 82.5(3) . .
O25 Mo5 O3 174.3(3) . 2
O24 Mo5 O3 82.8(2) . 2
O34 Mo5 O3 72.2(2) 2 2
O26 Mo5 O3 80.5(2) . 2
O27 Mo5 O3 82.4(2) . 2
O11 Mo6 O24 99.8(3) . 2
O11 Mo6 O4 103.8(3) . .
O24 Mo6 O4 92.9(3) 2 .
O11 Mo6 O2 96.2(3) . .
O24 Mo6 O2 162.7(2) 2 .
O4 Mo6 O2 89.6(3) . .
O11 Mo6 O7 103.1(3) . .
O24 Mo6 O7 88.4(3) 2 .
O4 Mo6 O7 152.4(2) . .
O2 Mo6 O7 81.6(3) . .
O11 Mo6 O5 173.7(3) . .
O24 Mo6 O5 84.9(2) 2 .
O4 Mo6 O5 71.6(2) . .
O2 Mo6 O5 79.6(2) . .
O7 Mo6 O5 81.1(2) . .
O18 Mo7 O10 103.9(3) . .
O18 Mo7 O35 104.5(3) . 2
O10 Mo7 O35 95.6(3) . 2
O18 Mo7 O9 98.2(3) . .
O10 Mo7 O9 155.5(3) . .
O35 Mo7 O9 88.8(3) 2 .
O18 Mo7 O16 98.8(3) . .
O10 Mo7 O16 90.1(2) . .
O35 Mo7 O16 153.8(3) 2 .
O9 Mo7 O16 76.1(2) . .
O18 Mo7 O15 165.3(3) . .
O10 Mo7 O15 86.0(2) . .
O35 Mo7 O15 84.9(2) 2 .
O9 Mo7 O15 70.4(2) . .
O16 Mo7 O15 70.0(2) . .
O6 Mo8 O29 103.6(4) . .
O6 Mo8 O19 105.1(3) . .
O29 Mo8 O19 104.8(3) . .
O6 Mo8 O20 97.8(3) . .
O29 Mo8 O20 97.5(3) . .
O19 Mo8 O20 142.9(3) . .
O6 Mo8 O28 86.0(3) . .
O29 Mo8 O28 163.3(3) . .
O19 Mo8 O28 85.3(2) . .
O20 Mo8 O28 67.4(2) . .
O6 Mo8 O14 163.7(3) . .
O29 Mo8 O14 86.6(3) . .
O19 Mo8 O14 84.0(3) . .
O20 Mo8 O14 67.9(2) . .
O28 Mo8 O14 81.30(18) . .
O21 Mo9 O22 103.0(4) . .
O21 Mo9 O32 101.3(3) . .
O22 Mo9 O32 99.8(3) . .
O21 Mo9 O19 93.9(3) . .
O22 Mo9 O19 94.1(3) . .
O32 Mo9 O19 156.4(3) . .
O21 Mo9 O12 164.1(3) . .
O22 Mo9 O12 92.3(3) . .
O32 Mo9 O12 79.8(3) . .
O19 Mo9 O12 80.7(3) . .
O21 Mo9 O13 90.6(3) . .
O22 Mo9 O13 165.6(3) . .
O32 Mo9 O13 81.6(3) . .
O19 Mo9 O13 80.2(2) . .
O12 Mo9 O13 73.8(2) . .
O21 Mo9 Na1 123.9(3) . .
O22 Mo9 Na1 127.3(3) . .
O32 Mo9 Na1 52.4(3) . .
O19 Mo9 Na1 104.08(19) . .
O12 Mo9 Na1 44.80(17) . .
O13 Mo9 Na1 43.34(17) . .
O3 S1 O5 107.9(4) . 2
O3 S1 O15 103.4(3) . 2
O5 S1 O15 101.4(3) 2 2
O12 P2 O7 109.4(4) . .
O12 P2 O14 112.2(4) . .
O7 P2 O14 109.0(4) . .
O12 P2 C9 109.0(5) . .
O7 P2 C9 108.8(4) . .
O14 P2 C9 108.4(4) . .
O12 P2 Na1 40.1(3) . .
O7 P2 Na1 74.2(2) . .
O14 P2 Na1 107.3(2) . .
C9 P2 Na1 140.5(4) . .
O13 P1 O27 108.2(4) . .
O13 P1 O28 111.5(3) . .
O27 P1 O28 109.9(4) . .
O13 P1 C4 109.4(5) . .
O27 P1 C4 110.0(4) . .
O28 P1 C4 107.8(5) . .
O13 P1 Na1 35.9(3) . .
O27 P1 Na1 76.4(3) . .
O28 P1 Na1 108.6(2) . .
C4 P1 Na1 137.8(4) . .
Mo3 O1 Mo1 168.4(3) . .
Mo4 O2 Mo6 154.6(3) . .
S1 O3 Mo1 134.6(3) . .
S1 O3 Mo5 126.3(4) . 2
Mo1 O3 Mo5 89.76(19) . 2
Mo6 O24 Mo5 171.4(4) 2 .
Mo6 O4 Mo3 127.3(3) . .
S1 O5 Mo6 126.9(4) 2 .
S1 O5 Mo3 135.4(4) 2 .
Mo6 O5 Mo3 90.21(18) . .
P2 O7 Mo6 140.0(4) . .
Mo2 O9 Mo7 124.9(3) . .
Mo7 O10 Mo3 145.5(3) . .
P1 O27 Mo5 141.1(4) . .
P1 O28 Mo2 135.0(4) . .
P1 O28 Mo8 127.1(3) . .
Mo2 O28 Mo8 97.8(2) . .
P2 O12 Mo9 140.0(4) . .
P2 O12 Na1 115.7(4) . .
Mo9 O12 Na1 93.8(2) . .
Mo2 O26 Mo5 154.0(4) . .
P1 O13 Mo9 137.7(4) . .
P1 O13 Na1 122.0(4) . .
Mo9 O13 Na1 95.1(3) . .
P2 O14 Mo4 133.9(3) . .
P2 O14 Mo8 129.1(3) . .
Mo4 O14 Mo8 96.7(2) . .
S1 O15 Mo4 125.1(3) 2 .
S1 O15 Mo2 124.3(3) 2 .
Mo4 O15 Mo2 93.8(2) . .
S1 O15 Mo7 124.9(3) 2 .
Mo4 O15 Mo7 89.29(19) . .
Mo2 O15 Mo7 89.0(2) . .
Mo4 O16 Mo7 123.8(3) . .
Mo8 O19 Mo9 158.1(4) . .
Mo4 O20 Mo2 118.7(3) . .
Mo4 O20 Mo8 112.4(3) . .
Mo2 O20 Mo8 112.6(2) . .
Mo9 O32 Mo9 173.1(6) 2 .
Mo9 O32 Na1 93.5(3) 2 .
Mo9 O32 Na1 93.5(3) . .
Mo3 O33 Mo1 157.3(4) 2 .
Mo5 O34 Mo1 126.3(3) 2 .
Mo7 O35 Mo1 146.3(3) 2 .
C4 C1 C2 123.5(12) . .
C4 C1 H1 118.2 . .
C2 C1 H1 118.2 . .
C27 N2 C22 113.1(9) . .
C27 N2 C20 111.1(9) . .
C22 N2 C20 112.0(9) . .
C27 N2 C29 108.8(9) . .
C22 N2 C29 102.3(9) . .
C20 N2 C29 109.1(9) . .
C34 N3 C34 106.0(12) 2_556 .
C34 N3 C35 109.2(6) 2_556 2_556
C34 N3 C35 113.4(6) . 2_556
C34 N3 C35 113.4(6) 2_556 .
C34 N3 C35 109.2(6) . .
C35 N3 C35 105.7(11) 2_556 .
C9 C6 C8 117.2(11) . .
C9 C6 H2 121.4 . .
C8 C6 H2 121.4 . .
C64 N1 C19 115.0(11) . .
C64 N1 C13 112.0(10) . .
C19 N1 C13 104.3(9) . .
C64 N1 C12 104.7(10) . .
C19 N1 C12 113.2(10) . .
C13 N1 C12 107.6(9) . .
C3 C2 C1 116.3(12) . .
C3 C2 H3 121.9 . .
C1 C2 H3 121.9 . .
C34 C52 C53 110.1(11) . .
C34 C52 H83 109.6 . .
C53 C52 H83 109.6 . .
C34 C52 H84 109.6 . .
C53 C52 H84 109.6 . .
H83 C52 H84 108.2 . .
C24 C20 N2 116.1(9) . .
C24 C20 H47 108.3 . .
N2 C20 H47 108.3 . .
C24 C20 H48 108.3 . .
N2 C20 H48 108.3 . .
H47 C20 H48 107.4 . .
C46 C7 C9 119.6(11) . .
C46 C7 H4 120.2 . .
C9 C7 H4 120.2 . .
C26 C21 C27 114.9(10) . .
C26 C21 H49 108.5 . .
C27 C21 H49 108.5 . .
C26 C21 H50 108.5 . .
C27 C21 H50 108.5 . .
H49 C21 H50 107.5 . .
C47 C3 C2 122.7(12) . .
C47 C3 H5 118.7 . .
C2 C3 H5 118.7 . .
C40 C11 C14 115.1(11) . .
C40 C11 H11 108.5 . .
C14 C11 H11 108.5 . .
C40 C11 H12 108.5 . .
C14 C11 H12 108.5 . .
H11 C11 H12 107.5 . .
C37 C33 C35 109.4(9) . .
C37 C33 H85 109.8 . .
C35 C33 H85 109.8 . .
C37 C33 H86 109.8 . .
C35 C33 H86 109.8 . .
H85 C33 H86 108.2 . .
N1 C12 C14 112.7(10) . .
N1 C12 H13 109.0 . .
C14 C12 H13 109.0 . .
N1 C12 H14 109.0 . .
C14 C12 H14 109.0 . .
H13 C12 H14 107.8 . .
C16 C13 N1 113.8(11) . .
C16 C13 H15 108.8 . .
N1 C13 H15 108.8 . .
C16 C13 H16 108.8 . .
N1 C13 H16 108.8 . .
H15 C13 H16 107.7 . .
C25 C22 N2 112.6(9) . .
C25 C22 H51 109.1 . .
N2 C22 H51 109.1 . .
C25 C22 H52 109.1 . .
N2 C22 H52 109.1 . .
H51 C22 H52 107.8 . .
C52 C34 N3 118.1(10) . .
C52 C34 H87 107.8 . .
N3 C34 H87 107.8 . .
C52 C34 H88 107.8 . .
N3 C34 H88 107.8 . .
H87 C34 H88 107.1 . .
C1 C4 C5 121.4(12) . .
C1 C4 P1 125.4(9) . .
C5 C4 P1 112.9(10) . .
C10 C8 C6 122.1(10) . .
C10 C8 H6 119.0 . .
C6 C8 H6 119.0 . .
C33 C35 N3 113.8(8) . .
C33 C35 H89 108.8 . .
N3 C35 H89 108.8 . .
C33 C35 H90 108.8 . .
N3 C35 H90 108.8 . .
H89 C35 H90 107.7 . .
C48 C23 C24 110.2(11) . .
C48 C23 H53 109.6 . .
C24 C23 H53 109.6 . .
C48 C23 H54 109.6 . .
C24 C23 H54 109.6 . .
H53 C23 H54 108.1 . .
C37 C36 H91 109.5 . .
C37 C36 H92 109.5 . .
H91 C36 H92 109.5 . .
C37 C36 H93 109.5 . .
H91 C36 H93 109.5 . .
H92 C36 H93 109.5 . .
C36 C37 C33 114.1(10) . .
C36 C37 H94 108.7 . .
C33 C37 H94 108.7 . .
C36 C37 H95 108.7 . .
C33 C37 H95 108.7 . .
H94 C37 H95 107.6 . .
C20 C24 C23 107.0(9) . .
C20 C24 H55 110.3 . .
C23 C24 H55 110.3 . .
C20 C24 H56 110.3 . .
C23 C24 H56 110.3 . .
H55 C24 H56 108.6 . .
C11 C14 C12 109.5(10) . .
C11 C14 H17 109.8 . .
C12 C14 H17 109.8 . .
C11 C14 H18 109.8 . .
C12 C14 H18 109.8 . .
H17 C14 H18 108.2 . .
C22 C25 C28 104.2(9) . .
C22 C25 H57 110.9 . .
C28 C25 H57 110.9 . .
C22 C25 H58 110.9 . .
C28 C25 H58 110.9 . .
H57 C25 H58 108.9 . .
C30 C26 C21 113.5(12) . .
C30 C26 H59 108.9 . .
C21 C26 H59 108.9 . .
C30 C26 H60 108.9 . .
C21 C26 H60 108.9 . .
H59 C26 H60 107.7 . .
C6 C9 C7 122.4(10) . .
C6 C9 P2 119.6(9) . .
C7 C9 P2 117.9(7) . .
N2 C27 C21 120.2(9) . .
N2 C27 H61 107.3 . .
C21 C27 H61 107.3 . .
N2 C27 H62 107.3 . .
C21 C27 H62 107.3 . .
H61 C27 H62 106.9 . .
C31 C28 C25 112.6(12) . .
C31 C28 H63 109.1 . .
C25 C28 H63 109.1 . .
C31 C28 H64 109.1 . .
C25 C28 H64 109.1 . .
H63 C28 H64 107.8 . .
C41 C15 C19 109.4(10) . .
C41 C15 H19 109.8 . .
C19 C15 H19 109.8 . .
C41 C15 H20 109.8 . .
C19 C15 H20 109.8 . .
H19 C15 H20 108.2 . .
C13 C16 C17 112.1(12) . .
C13 C16 H21 109.2 . .
C17 C16 H21 109.2 . .
C13 C16 H22 109.2 . .
C17 C16 H22 109.2 . .
H21 C16 H22 107.9 . .
C49 C29 N2 113.6(12) . .
C49 C29 H65 108.9 . .
N2 C29 H65 108.9 . .
C49 C29 H66 108.9 . .
N2 C29 H66 108.9 . .
H65 C29 H66 107.7 . .
C26 C30 H67 109.5 . .
C26 C30 H68 109.5 . .
H67 C30 H68 109.5 . .
C26 C30 H69 109.5 . .
H67 C30 H69 109.5 . .
H68 C30 H69 109.5 . .
C51 C17 C16 117.3(14) . .
C51 C17 H23 108.0 . .
C16 C17 H23 108.0 . .
C51 C17 H24 108.0 . .
C16 C17 H24 108.0 . .
H23 C17 H24 107.2 . .
C4 C5 C47 113.2(15) . .
C28 C31 H70 109.5 . .
C28 C31 H71 109.5 . .
H70 C31 H71 109.5 . .
C28 C31 H72 109.5 . .
H70 C31 H72 109.5 . .
H71 C31 H72 109.5 . .
C8 C10 C46 118.2(11) . .
C8 C10 H8 120.9 . .
C46 C10 H8 120.9 . .
N1 C19 C15 112.2(11) . .
N1 C19 H27 109.2 . .
C15 C19 H27 109.2 . .
N1 C19 H28 109.2 . .
C15 C19 H28 109.2 . .
H27 C19 H28 107.9 . .
N4 C38 C39 173.5(15) . .
C15 C41 C42 107.4(12) . .
C15 C41 H29 110.2 . .
C42 C41 H29 110.2 . .
C15 C41 H30 110.2 . .
C42 C41 H30 110.2 . .
H29 C41 H30 108.5 . .
C11 C40 H31 109.5 . .
C11 C40 H32 109.5 . .
H31 C40 H32 109.5 . .
C11 C40 H33 109.5 . .
H31 C40 H33 109.5 . .
H32 C40 H33 109.5 . .
C23 C48 H73 109.5 . .
C23 C48 H74 109.5 . .
H73 C48 H74 109.5 . .
C23 C48 H75 109.5 . .
H73 C48 H75 109.5 . .
H74 C48 H75 109.5 . .
C7 C46 C10 120.3(12) . .
C7 C46 H9 119.8 . .
C10 C46 H9 119.8 . .
C38 C39 H96 109.5 . .
C38 C39 H97 109.5 . .
H96 C39 H97 109.5 . .
C38 C39 H98 109.5 . .
H96 C39 H98 109.5 . .
H97 C39 H98 109.5 . .
C29 C49 C50 99.5(17) . .
C29 C49 H76 111.9 . .
C50 C49 H76 111.9 . .
C29 C49 H77 111.9 . .
C50 C49 H77 111.9 . .
H76 C49 H77 109.6 . .
C41 C42 H36 109.5 . .
C41 C42 H37 109.5 . .
H36 C42 H37 109.5 . .
C41 C42 H38 109.5 . .
H36 C42 H38 109.5 . .
H37 C42 H38 109.5 . .
C3 C47 C5 121.8(15) . .
C3 C47 H10 119.1 . .
C5 C47 H10 119.1 . .
C17 C51 H39 109.5 . .
C17 C51 H40 109.5 . .
H39 C51 H40 109.5 . .
C17 C51 H41 109.5 . .
H39 C51 H41 109.5 . .
H40 C51 H41 109.5 . .
C66 C50 C49 96(3) . .
O13 Na1 O13 131.0(4) 2 .
O13 Na1 O12 69.7(2) 2 2
O13 Na1 O12 88.4(2) . 2
O13 Na1 O12 88.4(2) 2 .
O13 Na1 O12 69.7(2) . .
O12 Na1 O12 126.5(4) 2 .
O13 Na1 O32 65.5(2) 2 .
O13 Na1 O32 65.5(2) . .
O12 Na1 O32 63.2(2) 2 .
O12 Na1 O32 63.2(2) . .
O13 Na1 P2 96.85(16) 2 .
O13 Na1 P2 80.83(16) . .
O12 Na1 P2 150.4(3) 2 .
O12 Na1 P2 24.13(17) . .
O32 Na1 P2 87.24(10) . .
O13 Na1 P2 80.83(16) 2 2
O13 Na1 P2 96.85(16) . 2
O12 Na1 P2 24.13(17) 2 2
O12 Na1 P2 150.4(3) . 2
O32 Na1 P2 87.24(10) . 2
P2 Na1 P2 174.5(2) . 2
O13 Na1 P1 22.13(16) 2 2
O13 Na1 P1 152.6(3) . 2
O12 Na1 P1 81.96(16) 2 2
O12 Na1 P1 95.61(17) . 2
O32 Na1 P1 87.32(10) . 2
P2 Na1 P1 95.01(6) . 2
P2 Na1 P1 84.73(6) 2 2
O13 Na1 P1 152.6(3) 2 .
O13 Na1 P1 22.13(17) . .
O12 Na1 P1 95.61(17) 2 .
O12 Na1 P1 81.96(16) . .
O32 Na1 P1 87.32(10) . .
P2 Na1 P1 84.74(6) . .
P2 Na1 P1 95.01(6) 2 .
P1 Na1 P1 174.6(2) 2 .
O13 Na1 Mo9 41.53(17) 2 2
O13 Na1 Mo9 93.5(2) . 2
O12 Na1 Mo9 41.40(17) 2 2
O12 Na1 Mo9 90.3(2) . 2
O32 Na1 Mo9 34.16(6) . 2
P2 Na1 Mo9 111.46(13) . 2
P2 Na1 Mo9 63.54(7) 2 2
P1 Na1 Mo9 62.56(7) 2 2
P1 Na1 Mo9 112.55(13) . 2
O13 Na1 Mo9 93.5(2) 2 .
O13 Na1 Mo9 41.53(17) . .
O12 Na1 Mo9 90.3(2) 2 .
O12 Na1 Mo9 41.40(17) . .
O32 Na1 Mo9 34.16(6) . .
P2 Na1 Mo9 63.54(7) . .
P2 Na1 Mo9 111.46(13) 2 .
P1 Na1 Mo9 112.55(13) 2 .
P1 Na1 Mo9 62.56(7) . .
Mo9 Na1 Mo9 68.32(11) 2 .
C54 C53 C52 110.1(16) . .
C54 C53 H99 109.6 . .
C52 C53 H99 109.6 . .
C54 C53 H100 109.6 . .
C52 C53 H100 109.6 . .
H99 C53 H100 108.2 . .
C65 C61 C64 113.9(16) . .
C65 C61 H107 108.8 . .
C64 C61 H107 108.8 . .
C65 C61 H108 108.8 . .
C64 C61 H108 108.8 . .
H107 C61 H108 107.7 . .
N1 C64 C61 124.9(12) . .
N1 C64 H112 106.1 . .
C61 C64 H112 106.1 . .
N1 C64 H113 106.1 . .
C61 C64 H113 106.1 . .
H112 C64 H113 106.3 . .
C67 C65 C61 117(3) . .

loop_
_geom_bond_atom_site_label_1
_geom_bond_atom_site_label_2
_geom_bond_distance
_geom_bond_site_symmetry_2
Mo1 O17 1.672(6) .
Mo1 O1 1.900(6) .
Mo1 O34 1.921(6) .
Mo1 O33 1.935(6) .
Mo1 O35 2.049(6) .
Mo1 O3 2.407(6) .
Mo2 O30 1.682(7) .
Mo2 O26 1.804(6) .
Mo2 O9 1.824(6) .
Mo2 O20 2.041(6) .
Mo2 O28 2.120(6) .
Mo2 O15 2.425(6) .
Mo3 O8 1.697(6) .
Mo3 O1 1.849(7) .
Mo3 O33 1.864(5) 2
Mo3 O4 1.925(6) .
Mo3 O10 2.072(6) .
Mo3 O5 2.399(6) .
Mo4 O31 1.696(6) .
Mo4 O2 1.788(6) .
Mo4 O16 1.814(6) .
Mo4 O20 2.032(5) .
Mo4 O14 2.129(6) .
Mo4 O15 2.375(5) .
Mo5 O25 1.694(6) .
Mo5 O24 1.880(6) .
Mo5 O34 1.887(7) 2
Mo5 O26 2.001(6) .
Mo5 O27 2.052(6) .
Mo5 O3 2.407(5) 2
Mo6 O11 1.682(6) .
Mo6 O24 1.846(6) 2
Mo6 O4 1.862(7) .
Mo6 O2 2.002(7) .
Mo6 O7 2.030(6) .
Mo6 O5 2.392(5) .
Mo7 O18 1.689(6) .
Mo7 O10 1.764(6) .
Mo7 O35 1.781(6) 2
Mo7 O9 2.044(6) .
Mo7 O16 2.046(6) .
Mo7 O15 2.470(6) .
Mo8 O6 1.676(7) .
Mo8 O29 1.715(7) .
Mo8 O19 1.821(7) .
Mo8 O20 2.053(6) .
Mo8 O28 2.395(6) .
Mo8 O14 2.408(6) .
Mo9 O21 1.693(7) .
Mo9 O22 1.727(7) .
Mo9 O32 1.8942(13) .
Mo9 O19 2.023(7) .
Mo9 O12 2.232(7) .
Mo9 O13 2.241(6) .
Mo9 Na1 3.367(5) .
S1 O3 1.491(6) .
S1 O5 1.498(6) 2
S1 O15 1.610(6) 2
P2 O12 1.508(7) .
P2 O7 1.528(7) .
P2 O14 1.541(6) .
P2 C9 1.815(10) .
P2 Na1 3.323(3) .
P1 O13 1.491(7) .
P1 O27 1.512(7) .
P1 O28 1.562(6) .
P1 C4 1.800(12) .
P1 Na1 3.357(3) .
O3 Mo5 2.407(5) 2
O24 Mo6 1.845(6) 2
O5 S1 1.498(6) 2
O12 Na1 2.378(7) .
O13 Na1 2.321(7) .
O15 S1 1.610(6) 2
O32 Mo9 1.8941(13) 2
O32 Na1 2.672(11) .
O33 Mo3 1.864(5) 2
O34 Mo5 1.887(7) 2
O35 Mo7 1.781(6) 2
C1 C4 1.297(15) .
C1 C2 1.435(14) .
C1 H1 0.9500 .
N2 C27 1.456(14) .
N2 C22 1.530(14) .
N2 C20 1.531(14) .
N2 C29 1.579(15) .
N3 C34 1.492(13) 2_556
N3 C34 1.492(13) .
N3 C35 1.544(12) 2_556
N3 C35 1.544(11) .
C6 C9 1.357(13) .
C6 C8 1.412(13) .
C6 H2 0.9500 .
N1 C64 1.528(19) .
N1 C19 1.542(15) .
N1 C13 1.556(14) .
N1 C12 1.559(15) .
C2 C3 1.369(18) .
C2 H3 0.9500 .
C52 C34 1.479(16) .
C52 C53 1.69(2) .
C52 H83 0.9900 .
C52 H84 0.9900 .
C20 C24 1.497(15) .
C20 H47 0.9900 .
C20 H48 0.9900 .
C7 C46 1.373(14) .
C7 C9 1.387(15) .
C7 H4 0.9500 .
C21 C26 1.463(17) .
C21 C27 1.511(17) .
C21 H49 0.9900 .
C21 H50 0.9900 .
C3 C47 1.31(2) .
C3 H5 0.9500 .
C11 C40 1.449(16) .
C11 C14 1.534(16) .
C11 H11 0.9900 .
C11 H12 0.9900 .
C33 C37 1.517(16) .
C33 C35 1.521(15) .
C33 H85 0.9900 .
C33 H86 0.9900 .
C12 C14 1.588(17) .
C12 H13 0.9900 .
C12 H14 0.9900 .
C13 C16 1.51(2) .
C13 H15 0.9900 .
C13 H16 0.9900 .
C22 C25 1.524(16) .
C22 H51 0.9900 .
C22 H52 0.9900 .
C34 H87 0.9900 .
C34 H88 0.9900 .
C4 C5 1.44(2) .
C8 C10 1.379(17) .
C8 H6 0.9500 .
C35 H89 0.9900 .
C35 H90 0.9900 .
C23 C48 1.508(17) .
C23 C24 1.577(16) .
C23 H53 0.9900 .
C23 H54 0.9900 .
C36 C37 1.507(16) .
C36 H91 0.9800 .
C36 H92 0.9800 .
C36 H93 0.9800 .
C37 H94 0.9900 .
C37 H95 0.9900 .
C24 H55 0.9900 .
C24 H56 0.9900 .
C14 H17 0.9900 .
C14 H18 0.9900 .
C25 C28 1.570(18) .
C25 H57 0.9900 .
C25 H58 0.9900 .
C26 C30 1.420(18) .
C26 H59 0.9900 .
C26 H60 0.9900 .
C27 H61 0.9900 .
C27 H62 0.9900 .
C28 C31 1.44(2) .
C28 H63 0.9900 .
C28 H64 0.9900 .
C15 C41 1.530(15) .
C15 C19 1.556(16) .
C15 H19 0.9900 .
C15 H20 0.9900 .
C16 C17 1.54(2) .
C16 H21 0.9900 .
C16 H22 0.9900 .
C29 C49 1.53(2) .
C29 H65 0.9900 .
C29 H66 0.9900 .
C30 H67 0.9800 .
C30 H68 0.9800 .
C30 H69 0.9800 .
C17 C51 1.39(2) .
C17 H23 0.9900 .
C17 H24 0.9900 .
C5 C47 1.49(2) .
C31 H70 0.9800 .
C31 H71 0.9800 .
C31 H72 0.9800 .
C10 C46 1.402(17) .
C10 H8 0.9500 .
C19 H27 0.9900 .
C19 H28 0.9900 .
C38 N4 1.164(16) .
C38 C39 1.338(18) .
C41 C42 1.63(2) .
C41 H29 0.9900 .
C41 H30 0.9900 .
C40 H31 0.9800 .
C40 H32 0.9800 .
C40 H33 0.9800 .
C48 H73 0.9800 .
C48 H74 0.9800 .
C48 H75 0.9800 .
C46 H9 0.9500 .
C39 H96 0.9800 .
C39 H97 0.9800 .
C39 H98 0.9800 .
C49 C50 1.77(3) .
C49 H76 0.9900 .
C49 H77 0.9900 .
C42 H36 0.9800 .
C42 H37 0.9800 .
C42 H38 0.9800 .
C47 H10 0.9500 .
C51 H39 0.9800 .
C51 H40 0.9800 .
C51 H41 0.9800 .
C50 C66 1.21(5) .
Na1 O13 2.320(7) 2
Na1 O12 2.378(7) 2
Na1 P2 3.323(3) 2
Na1 P1 3.357(3) 2
Na1 Mo9 3.367(5) 2
C53 C54 1.40(3) .
C53 H99 0.9900 .
C53 H100 0.9900 .
C59 C60 1.86(4) .
C61 C65 1.45(3) .
C61 C64 1.529(19) .
C61 H107 0.9900 .
C61 H108 0.9900 .
C64 H112 0.9900 .
C64 H113 0.9900 .
C65 C67 1.19(5) .

loop_
_geom_torsion_atom_site_label_1
_geom_torsion_atom_site_label_2
_geom_torsion_atom_site_label_3
_geom_torsion_atom_site_label_4
_geom_torsion
_geom_torsion_site_symmetry_1
_geom_torsion_site_symmetry_4
O8 Mo3 O1 Mo1 104.6(18) . .
O33 Mo3 O1 Mo1 0.1(18) 2 .
O4 Mo3 O1 Mo1 -154.0(18) . .
O10 Mo3 O1 Mo1 -62(2) . .
O5 Mo3 O1 Mo1 -83.7(18) . .
O17 Mo1 O1 Mo3 -103.3(18) . .
O34 Mo1 O1 Mo3 155.4(18) . .
O33 Mo1 O1 Mo3 0.5(18) . .
O35 Mo1 O1 Mo3 61(2) . .
O3 Mo1 O1 Mo3 83.9(18) . .
O31 Mo4 O2 Mo6 -133.3(8) . .
O16 Mo4 O2 Mo6 120.8(8) . .
O20 Mo4 O2 Mo6 7.4(12) . .
O14 Mo4 O2 Mo6 -37.2(8) . .
O15 Mo4 O2 Mo6 45.9(8) . .
O11 Mo6 O2 Mo4 135.2(8) . .
O24 Mo6 O2 Mo4 -22.4(15) 2 .
O4 Mo6 O2 Mo4 -120.9(8) . .
O7 Mo6 O2 Mo4 32.8(8) . .
O5 Mo6 O2 Mo4 -49.6(8) . .
O5 S1 O3 Mo1 44.9(6) 2 .
O15 S1 O3 Mo1 -61.9(5) 2 .
O5 S1 O3 Mo5 -179.5(4) 2 2
O15 S1 O3 Mo5 73.7(4) 2 2
O17 Mo1 O3 S1 116.6(18) . .
O1 Mo1 O3 S1 -123.6(5) . .
O34 Mo1 O3 S1 143.3(5) . .
O33 Mo1 O3 S1 -32.9(5) . .
O35 Mo1 O3 S1 49.9(5) . .
O17 Mo1 O3 Mo5 -29.0(19) . 2
O1 Mo1 O3 Mo5 90.7(2) . 2
O34 Mo1 O3 Mo5 -2.3(2) . 2
O33 Mo1 O3 Mo5 -178.5(2) . 2
O35 Mo1 O3 Mo5 -95.8(2) . 2
O25 Mo5 O24 Mo6 90(2) . 2
O34 Mo5 O24 Mo6 -167(2) 2 2
O26 Mo5 O24 Mo6 -70(2) . 2
O27 Mo5 O24 Mo6 -13(2) . 2
O3 Mo5 O24 Mo6 -95(2) 2 2
O11 Mo6 O4 Mo3 -177.8(4) . .
O24 Mo6 O4 Mo3 -77.0(4) 2 .
O2 Mo6 O4 Mo3 85.9(4) . .
O7 Mo6 O4 Mo3 15.2(8) . .
O5 Mo6 O4 Mo3 6.7(4) . .
O8 Mo3 O4 Mo6 177.8(4) . .
O1 Mo3 O4 Mo6 77.9(4) . .
O33 Mo3 O4 Mo6 -17.8(9) 2 .
O10 Mo3 O4 Mo6 -86.9(4) . .
O5 Mo3 O4 Mo6 -6.7(4) . .
O11 Mo6 O5 S1 105(2) . 2
O24 Mo6 O5 S1 -116.2(5) 2 2
O4 Mo6 O5 S1 149.0(5) . 2
O2 Mo6 O5 S1 56.0(4) . 2
O7 Mo6 O5 S1 -27.0(4) . 2
O11 Mo6 O5 Mo3 -48(2) . .
O24 Mo6 O5 Mo3 90.6(2) 2 .
O4 Mo6 O5 Mo3 -4.2(2) . .
O2 Mo6 O5 Mo3 -97.3(2) . .
O7 Mo6 O5 Mo3 179.7(2) . .
O8 Mo3 O5 S1 -117.6(16) . 2
O1 Mo3 O5 S1 121.6(5) . 2
O33 Mo3 O5 S1 30.1(5) 2 2
O4 Mo3 O5 S1 -145.0(6) . 2
O10 Mo3 O5 S1 -52.7(5) . 2
O8 Mo3 O5 Mo6 31.6(18) . .
O1 Mo3 O5 Mo6 -89.2(2) . .
O33 Mo3 O5 Mo6 179.3(3) 2 .
O4 Mo3 O5 Mo6 4.1(2) . .
O10 Mo3 O5 Mo6 96.4(2) . .
O12 P2 O7 Mo6 -168.8(5) . .
O14 P2 O7 Mo6 -45.8(6) . .
C9 P2 O7 Mo6 72.3(7) . .
Na1 P2 O7 Mo6 -149.1(6) . .
O11 Mo6 O7 P2 -70.8(6) . .
O24 Mo6 O7 P2 -170.5(6) 2 .
O4 Mo6 O7 P2 96.2(8) . .
O2 Mo6 O7 P2 23.7(6) . .
O5 Mo6 O7 P2 104.4(6) . .
O30 Mo2 O9 Mo7 178.7(4) . .
O26 Mo2 O9 Mo7 73.0(4) . .
O20 Mo2 O9 Mo7 -78.5(4) . .
O28 Mo2 O9 Mo7 -26.8(8) . .
O15 Mo2 O9 Mo7 -9.4(3) . .
O18 Mo7 O9 Mo2 180.0(4) . .
O10 Mo7 O9 Mo2 25.5(8) . .
O35 Mo7 O9 Mo2 -75.5(4) 2 .
O16 Mo7 O9 Mo2 82.9(4) . .
O15 Mo7 O9 Mo2 9.5(3) . .
O18 Mo7 O10 Mo3 130.3(6) . .
O35 Mo7 O10 Mo3 23.8(6) 2 .
O9 Mo7 O10 Mo3 -75.8(9) . .
O16 Mo7 O10 Mo3 -130.6(6) . .
O15 Mo7 O10 Mo3 -60.6(6) . .
O8 Mo3 O10 Mo7 -129.6(6) . .
O1 Mo3 O10 Mo7 37.1(13) . .
O33 Mo3 O10 Mo7 -26.1(6) 2 .
O4 Mo3 O10 Mo7 129.4(6) . .
O5 Mo3 O10 Mo7 59.1(6) . .
O13 P1 O27 Mo5 159.1(5) . .
O28 P1 O27 Mo5 37.1(7) . .
C4 P1 O27 Mo5 -81.5(7) . .
Na1 P1 O27 Mo5 142.2(6) . .
O25 Mo5 O27 P1 78.1(6) . .
O24 Mo5 O27 P1 178.0(6) . .
O34 Mo5 O27 P1 -91.2(8) 2 .
O26 Mo5 O27 P1 -17.7(6) . .
O3 Mo5 O27 P1 -99.0(6) 2 .
O13 P1 O28 Mo2 -147.6(4) . .
O27 P1 O28 Mo2 -27.6(6) . .
C4 P1 O28 Mo2 92.3(6) . .
Na1 P1 O28 Mo2 -109.4(4) . .
O13 P1 O28 Mo8 36.8(5) . .
O27 P1 O28 Mo8 156.8(4) . .
C4 P1 O28 Mo8 -83.3(5) . .
Na1 P1 O28 Mo8 75.0(4) . .
O30 Mo2 O28 P1 -96.9(5) . .
O26 Mo2 O28 P1 5.4(5) . .
O9 Mo2 O28 P1 107.9(7) . .
O20 Mo2 O28 P1 162.9(5) . .
O15 Mo2 O28 P1 91.0(5) . .
O30 Mo2 O28 Mo8 79.6(3) . .
O26 Mo2 O28 Mo8 -178.1(3) . .
O9 Mo2 O28 Mo8 -75.6(6) . .
O20 Mo2 O28 Mo8 -20.6(2) . .
O15 Mo2 O28 Mo8 -92.5(2) . .
O6 Mo8 O28 P1 98.0(4) . .
O29 Mo8 O28 P1 -135.9(10) . .
O19 Mo8 O28 P1 -7.5(4) . .
O20 Mo8 O28 P1 -161.8(5) . .
O14 Mo8 O28 P1 -92.2(4) . .
O6 Mo8 O28 Mo2 -78.9(3) . .
O29 Mo8 O28 Mo2 47.2(11) . .
O19 Mo8 O28 Mo2 175.6(3) . .
O20 Mo8 O28 Mo2 21.3(2) . .
O14 Mo8 O28 Mo2 90.9(2) . .
O7 P2 O12 Mo9 163.7(5) . .
O14 P2 O12 Mo9 42.7(7) . .
C9 P2 O12 Mo9 -77.4(7) . .
Na1 P2 O12 Mo9 133.6(8) . .
O7 P2 O12 Na1 30.2(5) . .
O14 P2 O12 Na1 -90.9(4) . .
C9 P2 O12 Na1 149.1(4) . .
O21 Mo9 O12 P2 -89.2(13) . .
O22 Mo9 O12 P2 75.6(7) . .
O32 Mo9 O12 P2 175.2(7) . .
O19 Mo9 O12 P2 -18.2(6) . .
O13 Mo9 O12 P2 -100.6(6) . .
Na1 Mo9 O12 P2 -139.1(7) . .
O21 Mo9 O12 Na1 49.9(12) . .
O22 Mo9 O12 Na1 -145.2(3) . .
O32 Mo9 O12 Na1 -45.7(2) . .
O19 Mo9 O12 Na1 120.9(3) . .
O13 Mo9 O12 Na1 38.5(2) . .
O30 Mo2 O26 Mo5 131.1(8) . .
O9 Mo2 O26 Mo5 -122.0(8) . .
O20 Mo2 O26 Mo5 -11.7(12) . .
O28 Mo2 O26 Mo5 34.4(8) . .
O15 Mo2 O26 Mo5 -48.3(8) . .
O25 Mo5 O26 Mo2 -133.2(9) . .
O24 Mo5 O26 Mo2 26.5(15) . .
O34 Mo5 O26 Mo2 123.9(9) 2 .
O27 Mo5 O26 Mo2 -31.5(8) . .
O3 Mo5 O26 Mo2 52.0(8) 2 .
O27 P1 O13 Mo9 -176.3(5) . .
O28 P1 O13 Mo9 -55.2(6) . .
C4 P1 O13 Mo9 64.0(7) . .
Na1 P1 O13 Mo9 -147.5(8) . .
O27 P1 O13 Na1 -28.8(5) . .
O28 P1 O13 Na1 92.3(4) . .
C4 P1 O13 Na1 -148.5(5) . .
O21 Mo9 O13 P1 -63.9(6) . .
O22 Mo9 O13 P1 97.8(14) . .
O32 Mo9 O13 P1 -165.2(6) . .
O19 Mo9 O13 P1 29.9(5) . .
O12 Mo9 O13 P1 113.0(6) . .
Na1 Mo9 O13 P1 152.8(7) . .
O21 Mo9 O13 Na1 143.4(3) . .
O22 Mo9 O13 Na1 -55.0(13) . .
O32 Mo9 O13 Na1 42.0(2) . .
O19 Mo9 O13 Na1 -122.8(3) . .
O12 Mo9 O13 Na1 -39.7(2) . .
O12 P2 O14 Mo4 153.6(4) . .
O7 P2 O14 Mo4 32.3(5) . .
C9 P2 O14 Mo4 -86.0(6) . .
Na1 P2 O14 Mo4 111.1(4) . .
O12 P2 O14 Mo8 -34.3(5) . .
O7 P2 O14 Mo8 -155.6(4) . .
C9 P2 O14 Mo8 86.1(5) . .
Na1 P2 O14 Mo8 -76.8(4) . .
O31 Mo4 O14 P2 96.8(5) . .
O2 Mo4 O14 P2 -6.6(5) . .
O16 Mo4 O14 P2 -110.6(7) . .
O20 Mo4 O14 P2 -165.7(5) . .
O15 Mo4 O14 P2 -92.8(5) . .
O31 Mo4 O14 Mo8 -77.0(3) . .
O2 Mo4 O14 Mo8 179.5(2) . .
O16 Mo4 O14 Mo8 75.6(7) . .
O20 Mo4 O14 Mo8 20.4(2) . .
O15 Mo4 O14 Mo8 93.4(2) . .
O6 Mo8 O14 P2 134.7(9) . .
O29 Mo8 O14 P2 -95.8(4) . .
O19 Mo8 O14 P2 9.5(4) . .
O20 Mo8 O14 P2 164.7(5) . .
O28 Mo8 O14 P2 95.7(4) . .
O6 Mo8 O14 Mo4 -51.0(10) . .
O29 Mo8 O14 Mo4 78.5(3) . .
O19 Mo8 O14 Mo4 -176.2(3) . .
O20 Mo8 O14 Mo4 -21.0(2) . .
O28 Mo8 O14 Mo4 -90.0(2) . .
O31 Mo4 O15 S1 136.0(15) . 2
O2 Mo4 O15 S1 -39.1(4) . 2
O16 Mo4 O15 S1 -140.3(4) . 2
O20 Mo4 O15 S1 122.2(4) . 2
O14 Mo4 O15 S1 46.6(4) . 2
O31 Mo4 O15 Mo2 -1.4(17) . .
O2 Mo4 O15 Mo2 -176.5(3) . .
O16 Mo4 O15 Mo2 82.3(2) . .
O20 Mo4 O15 Mo2 -15.2(2) . .
O14 Mo4 O15 Mo2 -90.8(2) . .
O31 Mo4 O15 Mo7 -90.3(16) . .
O2 Mo4 O15 Mo7 94.5(2) . .
O16 Mo4 O15 Mo7 -6.6(2) . .
O20 Mo4 O15 Mo7 -104.1(2) . .
O14 Mo4 O15 Mo7 -179.7(2) . .
O30 Mo2 O15 S1 -136.8(19) . 2
O26 Mo2 O15 S1 38.6(4) . 2
O9 Mo2 O15 S1 139.3(4) . 2
O20 Mo2 O15 S1 -122.6(4) . 2
O28 Mo2 O15 S1 -47.7(4) . 2
O30 Mo2 O15 Mo4 1(2) . .
O26 Mo2 O15 Mo4 176.5(3) . .
O9 Mo2 O15 Mo4 -82.9(2) . .
O20 Mo2 O15 Mo4 15.2(2) . .
O28 Mo2 O15 Mo4 90.1(2) . .
O30 Mo2 O15 Mo7 90(2) . .
O26 Mo2 O15 Mo7 -94.3(2) . .
O9 Mo2 O15 Mo7 6.4(2) . .
O20 Mo2 O15 Mo7 104.5(2) . .
O28 Mo2 O15 Mo7 179.4(2) . .
O18 Mo7 O15 S1 -178.2(8) . 2
O10 Mo7 O15 S1 48.4(4) . 2
O35 Mo7 O15 S1 -47.7(4) 2 2
O9 Mo7 O15 S1 -138.3(4) . 2
O16 Mo7 O15 S1 139.9(4) . 2
O18 Mo7 O15 Mo4 48.0(10) . .
O10 Mo7 O15 Mo4 -85.4(2) . .
O35 Mo7 O15 Mo4 178.5(2) 2 .
O9 Mo7 O15 Mo4 88.0(2) . .
O16 Mo7 O15 Mo4 6.07(19) . .
O18 Mo7 O15 Mo2 -45.7(10) . .
O10 Mo7 O15 Mo2 -179.2(2) . .
O35 Mo7 O15 Mo2 84.8(2) 2 .
O9 Mo7 O15 Mo2 -5.82(19) . .
O16 Mo7 O15 Mo2 -87.7(2) . .
O31 Mo4 O16 Mo7 180.0(3) . .
O2 Mo4 O16 Mo7 -73.2(4) . .
O20 Mo4 O16 Mo7 80.1(4) . .
O14 Mo4 O16 Mo7 27.9(9) . .
O15 Mo4 O16 Mo7 9.7(3) . .
O18 Mo7 O16 Mo4 -179.7(4) . .
O10 Mo7 O16 Mo4 76.2(4) . .
O35 Mo7 O16 Mo4 -26.8(8) 2 .
O9 Mo7 O16 Mo4 -83.4(4) . .
O15 Mo7 O16 Mo4 -9.6(3) . .
O6 Mo8 O19 Mo9 -124.0(10) . .
O29 Mo8 O19 Mo9 127.2(10) . .
O20 Mo8 O19 Mo9 2.2(13) . .
O28 Mo8 O19 Mo9 -39.4(10) . .
O14 Mo8 O19 Mo9 42.3(10) . .
O21 Mo9 O19 Mo8 123.9(10) . .
O22 Mo9 O19 Mo8 -132.7(10) . .
O32 Mo9 O19 Mo8 -6.3(14) . .
O12 Mo9 O19 Mo8 -41.1(10) . .
O13 Mo9 O19 Mo8 33.9(10) . .
Na1 Mo9 O19 Mo8 -2.5(10) . .
O31 Mo4 O20 Mo2 -157.0(4) . .
O2 Mo4 O20 Mo2 61.6(6) . .
O16 Mo4 O20 Mo2 -53.5(4) . .
O14 Mo4 O20 Mo2 108.3(4) . .
O15 Mo4 O20 Mo2 20.7(3) . .
O31 Mo4 O20 Mo8 68.7(3) . .
O2 Mo4 O20 Mo8 -72.8(6) . .
O16 Mo4 O20 Mo8 172.1(3) . .
O14 Mo4 O20 Mo8 -26.1(3) . .
O15 Mo4 O20 Mo8 -113.6(3) . .
O30 Mo2 O20 Mo4 157.6(4) . .
O26 Mo2 O20 Mo4 -59.5(6) . .
O9 Mo2 O20 Mo4 52.5(4) . .
O28 Mo2 O20 Mo4 -108.2(4) . .
O15 Mo2 O20 Mo4 -20.5(3) . .
O30 Mo2 O20 Mo8 -68.1(4) . .
O26 Mo2 O20 Mo8 74.8(6) . .
O9 Mo2 O20 Mo8 -173.2(3) . .
O28 Mo2 O20 Mo8 26.1(3) . .
O15 Mo2 O20 Mo8 113.8(3) . .
O6 Mo8 O20 Mo4 -164.3(3) . .
O29 Mo8 O20 Mo4 -59.4(4) . .
O19 Mo8 O20 Mo4 67.6(5) . .
O28 Mo8 O20 Mo4 113.3(3) . .
O14 Mo8 O20 Mo4 23.8(2) . .
O6 Mo8 O20 Mo2 58.5(4) . .
O29 Mo8 O20 Mo2 163.4(4) . .
O19 Mo8 O20 Mo2 -69.6(5) . .
O28 Mo8 O20 Mo2 -23.9(2) . .
O14 Mo8 O20 Mo2 -113.4(3) . .
O21 Mo9 O32 Mo9 55.6(3) . 2
O22 Mo9 O32 Mo9 -49.9(3) . 2
O19 Mo9 O32 Mo9 -175.3(5) . 2
O12 Mo9 O32 Mo9 -140.50(18) . 2
O13 Mo9 O32 Mo9 144.56(16) . 2
Na1 Mo9 O32 Mo9 179.993(11) . 2
O21 Mo9 O32 Na1 -124.4(3) . .
O22 Mo9 O32 Na1 130.1(3) . .
O19 Mo9 O32 Na1 4.7(5) . .
O12 Mo9 O32 Na1 39.51(17) . .
O13 Mo9 O32 Na1 -35.43(16) . .
O17 Mo1 O33 Mo3 -142.7(10) . 2
O1 Mo1 O33 Mo3 116.9(10) . 2
O34 Mo1 O33 Mo3 24.5(14) . 2
O35 Mo1 O33 Mo3 -48.4(10) . 2
O3 Mo1 O33 Mo3 33.0(10) . 2
O17 Mo1 O34 Mo5 179.9(4) . 2
O1 Mo1 O34 Mo5 -79.6(4) . 2
O33 Mo1 O34 Mo5 12.5(9) . 2
O35 Mo1 O34 Mo5 83.7(4) . 2
O3 Mo1 O34 Mo5 3.7(3) . 2
O17 Mo1 O35 Mo7 125.9(6) . 2
O1 Mo1 O35 Mo7 -38.6(13) . 2
O34 Mo1 O35 Mo7 -133.0(7) . 2
O33 Mo1 O35 Mo7 23.0(6) . 2
O3 Mo1 O35 Mo7 -61.7(6) . 2
C4 C1 C2 C3 4.5(17) . .
C27 N2 C20 C24 -179.0(11) . .
C22 N2 C20 C24 53.5(13) . .
C29 N2 C20 C24 -59.0(14) . .
C1 C2 C3 C47 -5(2) . .
C64 N1 C12 C14 171.1(9) . .
C19 N1 C12 C14 45.1(13) . .
C13 N1 C12 C14 -69.7(12) . .
C64 N1 C13 C16 -54.7(14) . .
C19 N1 C13 C16 70.2(15) . .
C12 N1 C13 C16 -169.3(11) . .
C27 N2 C22 C25 -60.9(12) . .
C20 N2 C22 C25 65.6(11) . .
C29 N2 C22 C25 -177.8(9) . .
C53 C52 C34 N3 -168.4(11) . .
C34 N3 C34 C52 174.3(13) 2_556 .
C35 N3 C34 C52 54.4(13) 2_556 .
C35 N3 C34 C52 -63.2(12) . .
C2 C1 C4 C5 -8.2(19) . .
C2 C1 C4 P1 178.6(9) . .
O13 P1 C4 C1 -125.5(10) . .
O27 P1 C4 C1 115.8(11) . .
O28 P1 C4 C1 -4.1(12) . .
Na1 P1 C4 C1 -152.6(8) . .
O13 P1 C4 C5 60.7(11) . .
O27 P1 C4 C5 -58.0(11) . .
O28 P1 C4 C5 -177.9(9) . .
Na1 P1 C4 C5 33.6(12) . .
C9 C6 C8 C10 4.8(19) . .
C37 C33 C35 N3 172.3(8) . .
C34 N3 C35 C33 49.2(11) 2_556 .
C34 N3 C35 C33 -68.8(10) . .
C35 N3 C35 C33 168.9(9) 2_556 .
C35 C33 C37 C36 170.6(10) . .
N2 C20 C24 C23 171.4(10) . .
C48 C23 C24 C20 172.7(12) . .
C40 C11 C14 C12 174.1(9) . .
N1 C12 C14 C11 174.3(8) . .
N2 C22 C25 C28 -178.9(10) . .
C27 C21 C26 C30 -178.1(13) . .
C8 C6 C9 C7 -2.0(18) . .
C8 C6 C9 P2 175.2(9) . .
C46 C7 C9 C6 -1.2(19) . .
C46 C7 C9 P2 -178.4(10) . .
O12 P2 C9 C6 160.9(9) . .
O7 P2 C9 C6 -79.8(10) . .
O14 P2 C9 C6 38.6(11) . .
Na1 P2 C9 C6 -167.7(7) . .
O12 P2 C9 C7 -21.8(10) . .
O7 P2 C9 C7 97.5(10) . .
O14 P2 C9 C7 -144.1(9) . .
Na1 P2 C9 C7 9.6(13) . .
C22 N2 C27 C21 -53.5(14) . .
C20 N2 C27 C21 179.6(11) . .
C29 N2 C27 C21 59.5(15) . .
C26 C21 C27 N2 172.5(12) . .
C22 C25 C28 C31 169.6(12) . .
N1 C13 C16 C17 169.9(12) . .
C27 N2 C29 C49 67.5(15) . .
C22 N2 C29 C49 -172.6(12) . .
C20 N2 C29 C49 -53.8(15) . .
C13 C16 C17 C51 169.7(15) . .
C1 C4 C5 C47 11(2) . .
P1 C4 C5 C47 -175.2(11) . .
C6 C8 C10 C46 -4(2) . .
C64 N1 C19 C15 -62.6(16) . .
C13 N1 C19 C15 174.4(12) . .
C12 N1 C19 C15 57.7(16) . .
C41 C15 C19 N1 165.6(13) . .
C19 C15 C41 C42 -79.4(15) . .
C9 C7 C46 C10 2(2) . .
C8 C10 C46 C7 1(2) . .
N2 C29 C49 C50 177.3(13) . .
C2 C3 C47 C5 9(3) . .
C4 C5 C47 C3 -11(2) . .
C29 C49 C50 C66 -171(3) . .
P1 O13 Na1 O13 170.2(4) . 2
Mo9 O13 Na1 O13 -31.05(12) . 2
P1 O13 Na1 O12 109.1(4) . 2
Mo9 O13 Na1 O12 -92.2(3) . 2
P1 O13 Na1 O12 -120.8(4) . .
Mo9 O13 Na1 O12 37.9(2) . .
P1 O13 Na1 O32 170.2(4) . .
Mo9 O13 Na1 O32 -31.05(12) . .
P1 O13 Na1 P2 -98.6(4) . .
Mo9 O13 Na1 P2 60.10(18) . .
P1 O13 Na1 P2 86.4(4) . 2
Mo9 O13 Na1 P2 -114.84(19) . 2
P1 O13 Na1 P1 178.20(10) . 2
Mo9 O13 Na1 P1 -23.1(5) . 2
Mo9 O13 Na1 P1 158.7(5) . .
P1 O13 Na1 Mo9 150.2(4) . 2
Mo9 O13 Na1 Mo9 -51.08(18) . 2
P1 O13 Na1 Mo9 -158.7(5) . .
P2 O12 Na1 O13 -110.7(4) . 2
Mo9 O12 Na1 O13 97.2(3) . 2
P2 O12 Na1 O13 114.2(4) . .
Mo9 O12 Na1 O13 -38.0(2) . .
P2 O12 Na1 O12 -173.9(4) . 2
Mo9 O12 Na1 O12 33.97(13) . 2
P2 O12 Na1 O32 -173.8(4) . .
Mo9 O12 Na1 O32 33.98(13) . .
Mo9 O12 Na1 P2 -152.2(5) . .
P2 O12 Na1 P2 -178.93(8) . 2
Mo9 O12 Na1 P2 28.9(5) . 2
P2 O12 Na1 P1 -89.7(4) . 2
Mo9 O12 Na1 P1 118.1(2) . 2
P2 O12 Na1 P1 95.1(4) . .
Mo9 O12 Na1 P1 -57.08(19) . .
P2 O12 Na1 Mo9 -152.2(4) . 2
Mo9 O12 Na1 Mo9 55.66(19) . 2
P2 O12 Na1 Mo9 152.2(5) . .
Mo9 O32 Na1 O13 37.51(16) 2 2
Mo9 O32 Na1 O13 -142.49(16) . 2
Mo9 O32 Na1 O13 -142.49(16) 2 .
Mo9 O32 Na1 O13 37.51(16) . .
Mo9 O32 Na1 O12 -41.16(18) 2 2
Mo9 O32 Na1 O12 138.84(18) . 2
Mo9 O32 Na1 O12 138.84(18) 2 .
Mo9 O32 Na1 O12 -41.16(18) . .
Mo9 O32 Na1 P2 136.33(5) 2 .
Mo9 O32 Na1 P2 -43.67(5) . .
Mo9 O32 Na1 P2 -43.67(5) 2 2
Mo9 O32 Na1 P2 136.33(5) . 2
Mo9 O32 Na1 P1 41.18(5) 2 2
Mo9 O32 Na1 P1 -138.82(5) . 2
Mo9 O32 Na1 P1 -138.82(5) 2 .
Mo9 O32 Na1 P1 41.18(5) . .
Mo9 O32 Na1 Mo9 179.999(1) . 2
Mo9 O32 Na1 Mo9 180.001(2) 2 .
O12 P2 Na1 O13 70.4(4) . 2
O7 P2 Na1 O13 -80.1(3) . 2
O14 P2 Na1 O13 174.5(3) . 2
C9 P2 Na1 O13 20.5(6) . 2
O12 P2 Na1 O13 -60.1(4) . .
O7 P2 Na1 O13 149.4(3) . .
O14 P2 Na1 O13 44.0(3) . .
C9 P2 Na1 O13 -109.9(6) . .
O12 P2 Na1 O12 10.0(7) . 2
O7 P2 Na1 O12 -140.4(4) . 2
O14 P2 Na1 O12 114.1(4) . 2
C9 P2 Na1 O12 -39.8(7) . 2
O7 P2 Na1 O12 -150.5(5) . .
O14 P2 Na1 O12 104.1(5) . .
C9 P2 Na1 O12 -49.8(7) . .
O12 P2 Na1 O32 5.5(4) . .
O7 P2 Na1 O32 -145.0(3) . .
O14 P2 Na1 O32 109.6(3) . .
C9 P2 Na1 O32 -44.3(6) . .
O12 P2 Na1 P2 5.5(4) . 2
O7 P2 Na1 P2 -145.0(3) . 2
O14 P2 Na1 P2 109.6(3) . 2
C9 P2 Na1 P2 -44.3(6) . 2
O12 P2 Na1 P1 92.6(4) . 2
O7 P2 Na1 P1 -57.9(3) . 2
O14 P2 Na1 P1 -163.3(3) . 2
C9 P2 Na1 P1 42.7(6) . 2
O12 P2 Na1 P1 -82.1(4) . .
O7 P2 Na1 P1 127.5(3) . .
O14 P2 Na1 P1 22.0(3) . .
C9 P2 Na1 P1 -131.9(6) . .
O12 P2 Na1 Mo9 30.1(4) . 2
O7 P2 Na1 Mo9 -120.4(3) . 2
O14 P2 Na1 Mo9 134.2(3) . 2
C9 P2 Na1 Mo9 -19.7(6) . 2
O12 P2 Na1 Mo9 -20.2(4) . .
O7 P2 Na1 Mo9 -170.6(3) . .
O14 P2 Na1 Mo9 83.9(3) . .
C9 P2 Na1 Mo9 -70.0(6) . .
O13 P1 Na1 O13 -16.2(7) . 2
O27 P1 Na1 O13 135.8(4) . 2
O28 P1 Na1 O13 -117.4(4) . 2
C4 P1 Na1 O13 31.0(7) . 2
O27 P1 Na1 O13 152.0(5) . .
O28 P1 Na1 O13 -101.2(5) . .
C4 P1 Na1 O13 47.1(7) . .
O13 P1 Na1 O12 -71.7(5) . 2
O27 P1 Na1 O12 80.3(3) . 2
O28 P1 Na1 O12 -172.9(3) . 2
C4 P1 Na1 O12 -24.5(6) . 2
O13 P1 Na1 O12 54.4(4) . .
O27 P1 Na1 O12 -153.6(3) . .
O28 P1 Na1 O12 -46.8(3) . .
C4 P1 Na1 O12 101.6(6) . .
O13 P1 Na1 O32 -8.9(4) . .
O27 P1 Na1 O32 143.1(2) . .
O28 P1 Na1 O32 -110.1(3) . .
C4 P1 Na1 O32 38.2(6) . .
O13 P1 Na1 P2 78.6(4) . .
O27 P1 Na1 P2 -129.5(3) . .
O28 P1 Na1 P2 -22.7(3) . .
C4 P1 Na1 P2 125.7(6) . .
O13 P1 Na1 P2 -95.9(4) . 2
O27 P1 Na1 P2 56.1(3) . 2
O28 P1 Na1 P2 162.9(3) . 2
C4 P1 Na1 P2 -48.8(6) . 2
O13 P1 Na1 P1 -8.9(4) . 2
O27 P1 Na1 P1 143.1(2) . 2
O28 P1 Na1 P1 -110.1(3) . 2
C4 P1 Na1 P1 38.2(6) . 2
O13 P1 Na1 Mo9 -32.5(4) . 2
O27 P1 Na1 Mo9 119.5(3) . 2
O28 P1 Na1 Mo9 -133.7(3) . 2
C4 P1 Na1 Mo9 14.6(6) . 2
O13 P1 Na1 Mo9 15.7(4) . .
O27 P1 Na1 Mo9 167.7(3) . .
O28 P1 Na1 Mo9 -85.5(3) . .
C4 P1 Na1 Mo9 62.8(5) . .
O21 Mo9 Na1 O13 111.0(3) . 2
O22 Mo9 Na1 O13 -37.8(4) . 2
O32 Mo9 Na1 O13 33.71(16) . 2
O19 Mo9 Na1 O13 -144.4(2) . 2
O12 Mo9 Na1 O13 -83.6(3) . 2
O13 Mo9 Na1 O13 157.0(2) . 2
O21 Mo9 Na1 O13 -46.0(4) . .
O22 Mo9 Na1 O13 165.2(4) . .
O32 Mo9 Na1 O13 -123.3(2) . .
O19 Mo9 Na1 O13 58.6(3) . .
O12 Mo9 Na1 O13 119.4(3) . .
O21 Mo9 Na1 O12 41.3(4) . 2
O22 Mo9 Na1 O12 -107.5(4) . 2
O32 Mo9 Na1 O12 -35.99(16) . 2
O19 Mo9 Na1 O12 145.9(2) . 2
O12 Mo9 Na1 O12 -153.3(2) . 2
O13 Mo9 Na1 O12 87.3(3) . 2
O21 Mo9 Na1 O12 -165.4(4) . .
O22 Mo9 Na1 O12 45.8(4) . .
O32 Mo9 Na1 O12 117.3(3) . .
O19 Mo9 Na1 O12 -60.8(3) . .
O13 Mo9 Na1 O12 -119.4(4) . .
O21 Mo9 Na1 O32 77.3(3) . .
O22 Mo9 Na1 O32 -71.5(3) . .
O19 Mo9 Na1 O32 -178.08(19) . .
O12 Mo9 Na1 O32 -117.3(3) . .
O13 Mo9 Na1 O32 123.3(2) . .
O21 Mo9 Na1 P2 -153.1(3) . .
O22 Mo9 Na1 P2 58.1(3) . .
O32 Mo9 Na1 P2 129.61(6) . .
O19 Mo9 Na1 P2 -48.5(2) . .
O12 Mo9 Na1 P2 12.3(3) . .
O13 Mo9 Na1 P2 -107.1(2) . .
O21 Mo9 Na1 P2 29.5(3) . 2
O22 Mo9 Na1 P2 -119.3(3) . 2
O32 Mo9 Na1 P2 -47.82(8) . 2
O19 Mo9 Na1 P2 134.1(2) . 2
O12 Mo9 Na1 P2 -165.1(3) . 2
O13 Mo9 Na1 P2 75.5(2) . 2
O21 Mo9 Na1 P1 122.7(3) . 2
O22 Mo9 Na1 P1 -26.1(3) . 2
O32 Mo9 Na1 P1 45.41(8) . 2
O19 Mo9 Na1 P1 -132.7(2) . 2
O12 Mo9 Na1 P1 -71.9(2) . 2
O13 Mo9 Na1 P1 168.7(3) . 2
O21 Mo9 Na1 P1 -54.9(3) . .
O22 Mo9 Na1 P1 156.3(3) . .
O32 Mo9 Na1 P1 -132.17(6) . .
O19 Mo9 Na1 P1 49.75(19) . .
O12 Mo9 Na1 P1 110.5(3) . .
O13 Mo9 Na1 P1 -8.9(2) . .
O21 Mo9 Na1 Mo9 77.3(3) . 2
O22 Mo9 Na1 Mo9 -71.5(3) . 2
O32 Mo9 Na1 Mo9 0.0 . 2
O19 Mo9 Na1 Mo9 -178.08(19) . 2
O12 Mo9 Na1 Mo9 -117.3(3) . 2
O13 Mo9 Na1 Mo9 123.3(2) . 2
C34 C52 C53 C54 -154.5(18) . .
C19 N1 C64 C61 -172.8(13) . .
C13 N1 C64 C61 -53.9(18) . .
C12 N1 C64 C61 62.3(16) . .
C65 C61 C64 N1 167.1(18) . .
C64 C61 C65 C67 82(3) . .
